data_1552710
loop_
_publ_author_name
'Tan, Choon Yong'
'Wang, Fengrui'
'Anaya-Eugenio, Gerardo D'
'Gallucci, Judith C.'
'Goughenour, Kristie D.'
'Rappleye, Chad A.'
'Spjut, Richard W.'
'Carcache de Blanco, Esperanza J.'
'Kinghorn, A. Douglas'
'Rakotondraibe, L. Harinantenaina'

_publ_section_title
;
 \a-Pyrone and Sterol Constituents of <i>Penicillium
 aurantiacobrunneum</i>, a Fungal Associate of the Lichen <i>Niebla
 homalea</i>.
;
_journal_issue 9
_journal_name_full 'Journal of natural products'
_journal_page_first 2529
_journal_page_last 2536
_journal_paper_doi 10.1021/acs.jnatprod.9b00340
_journal_volume 82
_journal_year 2019
_chemical_absolute_configuration syn
_chemical_formula_moiety 'C28 H44 O5, H2 O'
_chemical_formula_sum 'C28 H46 O6'
_chemical_formula_weight 478.64
_space_group_IT_number 4
_space_group_name_Hall 'P 2yb'
_space_group_name_H-M_alt 'P 1 21 1'
_symmetry_cell_setting monoclinic
_symmetry_Int_Tables_number 4
_symmetry_space_group_name_Hall 'P 2yb'
_symmetry_space_group_name_H-M 'P 1 21 1'
_atom_sites_solution_hydrogens mixed
_atom_sites_solution_primary dual
_audit_conform_dict_location ftp://ftp.iucr.org/pub/cif_core.dic
_audit_conform_dict_name cif_core.dic
_audit_conform_dict_version 2.4.3
_audit_creation_date 2018-10-15T15:26:22-00:00
_audit_creation_method 'WinGX routine CIF_UPDATE'
_cell_angle_alpha 90
_cell_angle_beta 94.986(2)
_cell_angle_gamma 90
_cell_formula_units_Z 8
_cell_length_a 10.1075(4)
_cell_length_b 21.6353(7)
_cell_length_c 24.0774(10)
_cell_measurement_reflns_used 9524
_cell_measurement_temperature 200(2)
_cell_measurement_theta_max 27.50
_cell_measurement_theta_min 2.91
_cell_measurement_wavelength 0.71073
_cell_volume 5245.3(3)
_computing_cell_refinement 'SAINT v8.38A (Bruker, 2017)'
_computing_data_collection 'Apex3 v2017.3-0 (Bruker, 2017)'
_computing_data_reduction 'SAINT v8.38A (Bruker, 2017)'
_computing_molecular_graphics 'Ortep for Windows (Farrugia, 2012)'
_computing_publication_material 'WinGX publication routines (Farrugia, 2012)'
_computing_structure_refinement 'SHELXL-2014/7 (Sheldrick, 2014)'
_computing_structure_solution 'SHELXT_2014/5 (Sheldrick, 2015)'
_diffrn_ambient_temperature 200(2)
_diffrn_measured_fraction_theta_full 0.998
_diffrn_measured_fraction_theta_max 0.995
_diffrn_measurement_device_type 'Bruker D8 Venture PHOTON II CPAD'
_diffrn_measurement_method 'omega and phi scans'
_diffrn_radiation_monochromator 'TRIUMPH curved--crystal'
_diffrn_radiation_probe x-ray
_diffrn_radiation_type MoK\a
_diffrn_radiation_wavelength 0.71073
_diffrn_reflns_av_R_equivalents 0.0307
_diffrn_reflns_Laue_measured_fraction_full 0.998
_diffrn_reflns_Laue_measured_fraction_max 0.995
_diffrn_reflns_limit_h_max 13
_diffrn_reflns_limit_h_min -13
_diffrn_reflns_limit_k_max 28
_diffrn_reflns_limit_k_min -28
_diffrn_reflns_limit_l_max 31
_diffrn_reflns_limit_l_min -31
_diffrn_reflns_number 131253
_diffrn_reflns_point_group_measured_fraction_full 0.998
_diffrn_reflns_point_group_measured_fraction_max 0.995
_diffrn_reflns_theta_full 25.242
_diffrn_reflns_theta_max 27.537
_diffrn_reflns_theta_min 2.839
_diffrn_source 'fine--focus tube'
_exptl_absorpt_coefficient_mu 0.083
_exptl_absorpt_correction_T_max 0.746
_exptl_absorpt_correction_T_min 0.687
_exptl_absorpt_correction_type multi-scan
_exptl_absorpt_process_details 'SADABS-2014/5 (Bruker AXS )'
_exptl_crystal_colour colorless
_exptl_crystal_density_diffrn 1.212
_exptl_crystal_density_method 'not measured'
_exptl_crystal_description plate
_exptl_crystal_F_000 2096
_exptl_crystal_size_max 0.58
_exptl_crystal_size_mid 0.38
_exptl_crystal_size_min 0.08
_refine_diff_density_max 0.515
_refine_diff_density_min -0.245
_refine_diff_density_rms 0.052
_refine_ls_abs_structure_details
;
 Flack x determined using 9222 quotients [(I+)-(I-)]/[(I+)+(I-)]
 (Parsons, Flack and Wagner, Acta Cryst. B69 (2013) 249-259).
;
_refine_ls_abs_structure_Flack -0.06(12)
_refine_ls_extinction_method none
_refine_ls_goodness_of_fit_ref 1.019
_refine_ls_hydrogen_treatment mixed
_refine_ls_matrix_type full
_refine_ls_number_constraints 0
_refine_ls_number_parameters 1293
_refine_ls_number_reflns 24056
_refine_ls_number_restraints 1
_refine_ls_restrained_S_all 1.019
_refine_ls_R_factor_all 0.0495
_refine_ls_R_factor_gt 0.0417
_refine_ls_shift/su_max 0.001
_refine_ls_shift/su_mean 0
_refine_ls_structure_factor_coef Fsqd
_refine_ls_weighting_details 'w=1/[\s^2^(Fo^2^)+(0.0692P)^2^+0.7369P] where P=(Fo^2^+2Fc^2^)/3'
_refine_ls_weighting_scheme calc
_refine_ls_wR_factor_gt 0.1065
_refine_ls_wR_factor_ref 0.1116
_reflns_number_gt 21338
_reflns_number_total 24056
_reflns_threshold_expression 'I > 2\s(I)'
_cod_data_source_file np9b00340_si_002.cif
_cod_data_source_block Liva2287
_cod_depositor_comments
;

2022-05-28
Z value and formula fixed to values more according to usual
chemical conventions.                 miguel
;
_cod_original_formula_sum 'C112 H184 O24'
_cod_original_formula_weight 1914.58
_cod_original_formula_moiety '4(C28 H44 O5), 4(H2 O)'
_cod_original_formula_units_Z 2
_cod_original_sg_symbol_H-M 'P 21'
_cod_database_code 1552710

loop_
_symmetry_equiv_pos_as_xyz
'x, y, z'
'-x, y+1/2, -z'

loop_
_atom_site_label
_atom_site_type_symbol
_atom_site_fract_x
_atom_site_fract_y
_atom_site_fract_z
_atom_site_U_iso_or_equiv
_atom_site_adp_type
_atom_site_occupancy
_atom_site_calc_flag
C1A C 0.8658(3) 0.36450(12) 0.77127(11) 0.0312(5) Uani 1 d
H1A1 H 0.9174 0.3568 0.8075 0.037 Uiso 1 calc
H1A2 H 0.8241 0.325 0.7585 0.037 Uiso 1 calc
C1B C 0.6254(2) 0.32165(11) 0.52343(11) 0.0286(5) Uani 1 d
H1B1 H 0.6302 0.2826 0.5023 0.034 Uiso 1 calc
H1B2 H 0.6848 0.3176 0.5582 0.034 Uiso 1 calc
C1C C 0.6860(3) 0.63704(13) 0.69496(11) 0.0335(5) Uani 1 d
H1C1 H 0.7342 0.6442 0.732 0.04 Uiso 1 calc
H1C2 H 0.6688 0.5921 0.6912 0.04 Uiso 1 calc
C1D C 0.4620(2) 0.62348(12) 0.43872(10) 0.0276(5) Uani 1 d
H1D1 H 0.5282 0.5911 0.4499 0.033 Uiso 1 calc
H1D2 H 0.4923 0.6625 0.4572 0.033 Uiso 1 calc
C2A C 0.9605(3) 0.38550(13) 0.72900(11) 0.0326(5) Uani 1 d
H2A1 H 1.0096 0.4226 0.7433 0.039 Uiso 1 calc
H2A2 H 1.026 0.3524 0.7238 0.039 Uiso 1 calc
C2B C 0.4827(2) 0.33119(12) 0.53847(12) 0.0314(5) Uani 1 d
H2B1 H 0.4218 0.3305 0.504 0.038 Uiso 1 calc
H2B2 H 0.4578 0.2967 0.5625 0.038 Uiso 1 calc
C2C C 0.7744(3) 0.65711(14) 0.64983(12) 0.0366(6) Uani 1 d
H2C1 H 0.8003 0.7009 0.6557 0.044 Uiso 1 calc
H2C2 H 0.8564 0.6318 0.6526 0.044 Uiso 1 calc
C2D C 0.3281(2) 0.60526(12) 0.45863(10) 0.0287(5) Uani 1 d
H2D1 H 0.3029 0.5638 0.4438 0.034 Uiso 1 calc
H2D2 H 0.3365 0.6027 0.4998 0.034 Uiso 1 calc
C3A C 0.8849(2) 0.40043(11) 0.67329(10) 0.0277(5) Uani 1 d
H3A H 0.8368 0.3624 0.6592 0.033 Uiso 1 calc
C3B C 0.4660(3) 0.39218(13) 0.56880(11) 0.0326(5) Uani 1 d
H3B H 0.5142 0.3898 0.6068 0.039 Uiso 1 calc
C3C C 0.7030(3) 0.64966(13) 0.59255(11) 0.0357(6) Uani 1 d
H3C H 0.6825 0.6048 0.5864 0.043 Uiso 1 calc
C3D C 0.2195(2) 0.65108(11) 0.44003(10) 0.0255(5) Uani 1 d
H3D H 0.2373 0.69 0.4618 0.031 Uiso 1 calc
C4A C 0.7835(2) 0.45066(11) 0.68091(10) 0.0282(5) Uani 1 d
H4A1 H 0.7345 0.4605 0.6446 0.034 Uiso 1 calc
H4A2 H 0.829 0.4886 0.6953 0.034 Uiso 1 calc
C4B C 0.5192(2) 0.44648(12) 0.53758(11) 0.0299(5) Uani 1 d
H4B1 H 0.5174 0.4841 0.561 0.036 Uiso 1 calc
H4B2 H 0.4609 0.4538 0.503 0.036 Uiso 1 calc
C4C C 0.5737(3) 0.68530(13) 0.58768(11) 0.0358(6) Uani 1 d
H4C1 H 0.527 0.6785 0.5503 0.043 Uiso 1 calc
H4C2 H 0.5923 0.7301 0.592 0.043 Uiso 1 calc
C4D C 0.2156(2) 0.66748(12) 0.37841(10) 0.0278(5) Uani 1 d
H4D1 H 0.1546 0.7028 0.3705 0.033 Uiso 1 calc
H4D2 H 0.1804 0.6319 0.3559 0.033 Uiso 1 calc
C5A C 0.6869(2) 0.42848(10) 0.72181(10) 0.0242(4) Uani 1 d
H5A H 0.6471 0.3892 0.7061 0.029 Uiso 1 calc
C5B C 0.6611(2) 0.43529(10) 0.52258(10) 0.0234(4) Uani 1 d
H5B H 0.7175 0.4299 0.5585 0.028 Uiso 1 calc
C5C C 0.4853(2) 0.66430(11) 0.63234(10) 0.0281(5) Uani 1 d
H5C H 0.4704 0.619 0.6264 0.034 Uiso 1 calc
C5D C 0.3530(2) 0.68437(10) 0.36118(10) 0.0235(4) Uani 1 d
H5D H 0.3839 0.7211 0.3839 0.028 Uiso 1 calc
C6A C 0.5716(2) 0.47312(11) 0.72660(10) 0.0275(5) Uani 1 d
H6A1 H 0.6049 0.5109 0.7463 0.033 Uiso 1 calc
H6A2 H 0.5344 0.4852 0.6888 0.033 Uiso 1 calc
C6B C 0.7156(2) 0.49121(10) 0.49330(10) 0.0246(4) Uani 1 d
H6B1 H 0.6645 0.4968 0.4567 0.03 Uiso 1 calc
H6B2 H 0.703 0.5287 0.5158 0.03 Uiso 1 calc
C6C C 0.3488(3) 0.69425(12) 0.62661(10) 0.0317(5) Uani 1 d
H6C1 H 0.3576 0.7386 0.6364 0.038 Uiso 1 calc
H6C2 H 0.3113 0.6914 0.5873 0.038 Uiso 1 calc
C6D C 0.3492(2) 0.70373(12) 0.30010(10) 0.0296(5) Uani 1 d
H6D1 H 0.3275 0.6675 0.2759 0.036 Uiso 1 calc
H6D2 H 0.279 0.7352 0.292 0.036 Uiso 1 calc
C7A C 0.4630(2) 0.44449(10) 0.75783(10) 0.0254(5) Uani 1 d
H7A H 0.3947 0.4767 0.7637 0.03 Uiso 1 calc
C7B C 0.8615(2) 0.48439(10) 0.48466(10) 0.0228(4) Uani 1 d
H7B H 0.8853 0.519 0.4599 0.027 Uiso 1 calc
C7C C 0.2546(3) 0.66365(11) 0.66388(10) 0.0297(5) Uani 1 d
H7C H 0.1692 0.6873 0.6616 0.036 Uiso 1 calc
C7D C 0.4826(2) 0.73020(11) 0.28741(10) 0.0253(5) Uani 1 d
H7D H 0.4789 0.7426 0.2473 0.03 Uiso 1 calc
C8A C 0.5156(2) 0.41850(10) 0.81428(10) 0.0254(5) Uani 1 d
C8B C 0.8912(2) 0.42408(10) 0.45522(9) 0.0201(4) Uani 1 d
C8C C 0.3112(2) 0.66007(10) 0.72479(10) 0.0262(5) Uani 1 d
C8D C 0.5935(2) 0.68253(10) 0.29985(9) 0.0204(4) Uani 1 d
C9A C 0.6474(2) 0.38150(11) 0.81324(10) 0.0261(5) Uani 1 d
H9A H 0.623 0.3421 0.7932 0.031 Uiso 1 calc
C9B C 0.8256(2) 0.36672(10) 0.48118(10) 0.0218(4) Uani 1 d
H9B H 0.8705 0.3619 0.5196 0.026 Uiso 1 calc
C9C C 0.4591(2) 0.63935(11) 0.73197(10) 0.0263(5) Uani 1 d
H9C H 0.4588 0.5946 0.7217 0.032 Uiso 1 calc
C9D C 0.5931(2) 0.65434(10) 0.35956(9) 0.0207(4) Uani 1 d
H9D H 0.62 0.6886 0.3861 0.025 Uiso 1 calc
C10A C 0.7549(2) 0.41214(11) 0.78008(10) 0.0254(5) Uani 1 d
C10B C 0.6752(2) 0.37517(10) 0.48836(10) 0.0218(4) Uani 1 d
C10C C 0.5519(2) 0.67151(11) 0.69223(10) 0.0270(5) Uani 1 d
C10D C 0.4553(2) 0.63212(10) 0.37518(9) 0.0207(4) Uani 1 d
C11A C 0.7012(3) 0.36212(13) 0.87304(12) 0.0364(6) Uani 1 d
H11A H 0.7653 0.3279 0.8701 0.044 Uiso 1 calc
H11B H 0.7507 0.3975 0.8908 0.044 Uiso 1 calc
C11B C 0.8535(2) 0.30618(11) 0.44951(12) 0.0294(5) Uani 1 d
H11C H 0.8432 0.271 0.4751 0.035 Uiso 1 calc
H11D H 0.7844 0.3018 0.418 0.035 Uiso 1 calc
C11C C 0.5152(3) 0.64211(13) 0.79394(11) 0.0345(6) Uani 1 d
H11E H 0.5961 0.6162 0.7986 0.041 Uiso 1 calc
H11F H 0.542 0.6852 0.8029 0.041 Uiso 1 calc
C11D C 0.7002(2) 0.60321(12) 0.37020(11) 0.0304(5) Uani 1 d
H11G H 0.7207 0.5991 0.411 0.036 Uiso 1 calc
H11H H 0.661 0.5635 0.3565 0.036 Uiso 1 calc
C12A C 0.5957(3) 0.34123(13) 0.91185(12) 0.0386(6) Uani 1 d
H12A H 0.5684 0.2981 0.903 0.046 Uiso 1 calc
H12B H 0.6334 0.3428 0.9512 0.046 Uiso 1 calc
C12B C 0.9899(2) 0.30040(11) 0.42631(12) 0.0287(5) Uani 1 d
H12C H 1.0573 0.287 0.4562 0.034 Uiso 1 calc
H12D H 0.986 0.2692 0.3962 0.034 Uiso 1 calc
C12C C 0.4197(3) 0.62070(13) 0.83639(11) 0.0353(6) Uani 1 d
H12E H 0.4179 0.575 0.8379 0.042 Uiso 1 calc
H12F H 0.4505 0.6363 0.874 0.042 Uiso 1 calc
C12D C 0.8314(2) 0.61244(13) 0.34372(11) 0.0328(5) Uani 1 d
H12G H 0.8913 0.6393 0.3678 0.039 Uiso 1 calc
H12H H 0.8759 0.5721 0.3399 0.039 Uiso 1 calc
C13A C 0.4763(3) 0.38380(12) 0.90365(11) 0.0319(5) Uani 1 d
C13B C 1.0277(2) 0.36299(10) 0.40380(10) 0.0235(4) Uani 1 d
C13C C 0.2808(3) 0.64528(11) 0.81914(10) 0.0297(5) Uani 1 d
C13D C 0.8031(2) 0.64214(10) 0.28661(10) 0.0238(4) Uani 1 d
C14A C 0.4182(3) 0.37848(11) 0.84261(10) 0.0281(5) Uani 1 d
H14A H 0.4275 0.3348 0.83 0.034 Uiso 1 calc
C14B C 1.0374(2) 0.40955(10) 0.45213(9) 0.0217(4) Uani 1 d
H14B H 1.0727 0.3883 0.4872 0.026 Uiso 1 calc
C14C C 0.2348(2) 0.61861(11) 0.76168(10) 0.0288(5) Uani 1 d
H14C H 0.2684 0.5753 0.7593 0.035 Uiso 1 calc
C14D C 0.7335(2) 0.70470(10) 0.29380(9) 0.0229(4) Uani 1 d
H14D H 0.7697 0.7237 0.3298 0.027 Uiso 1 calc
C15A C 0.2699(3) 0.39415(12) 0.84170(12) 0.0335(5) Uani 1 d
H15A H 0.2206 0.3706 0.8107 0.04 Uiso 1 calc
C15B C 1.1360(2) 0.45942(10) 0.43704(10) 0.0244(5) Uani 1 d
H15B H 1.1827 0.4762 0.4722 0.029 Uiso 1 calc
C15C C 0.0823(3) 0.61746(12) 0.75842(12) 0.0349(6) Uani 1 d
H15C H 0.0494 0.5826 0.7337 0.042 Uiso 1 calc
C15D C 0.7709(3) 0.74569(11) 0.24557(10) 0.0285(5) Uani 1 d
H15D H 0.7718 0.7898 0.2579 0.034 Uiso 1 calc
C16A C 0.2382(3) 0.36588(14) 0.89731(13) 0.0407(6) Uani 1 d
H16A H 0.2248 0.3207 0.8934 0.049 Uiso 1 calc
H16B H 0.1564 0.3845 0.9098 0.049 Uiso 1 calc
C16B C 1.2344(2) 0.42113(11) 0.40657(11) 0.0282(5) Uani 1 d
H16C H 1.3001 0.4012 0.4337 0.034 Uiso 1 calc
H16D H 1.2825 0.4479 0.3818 0.034 Uiso 1 calc
C16C C 0.0598(3) 0.60130(13) 0.81857(13) 0.0382(6) Uani 1 d
H16E H 0.0703 0.5563 0.8249 0.046 Uiso 1 calc
H16F H -0.0309 0.6134 0.8268 0.046 Uiso 1 calc
C16D C 0.9145(3) 0.72467(12) 0.24024(12) 0.0326(5) Uani 1 d
H16G H 0.9758 0.7447 0.2691 0.039 Uiso 1 calc
H16H H 0.9424 0.7356 0.2031 0.039 Uiso 1 calc
C17A C 0.3583(3) 0.37974(13) 0.93986(12) 0.0388(6) Uani 1 d
H17A H 0.3718 0.3459 0.968 0.047 Uiso 1 calc
C17B C 1.1534(2) 0.37147(11) 0.37197(11) 0.0262(5) Uani 1 d
H17B H 1.2044 0.3319 0.3709 0.031 Uiso 1 calc
C17C C 0.1644(3) 0.63729(13) 0.85620(11) 0.0350(6) Uani 1 d
H17C H 0.1928 0.6133 0.8907 0.042 Uiso 1 calc
C17D C 0.9153(2) 0.65359(12) 0.24826(11) 0.0289(5) Uani 1 d
H17D H 1.0027 0.6394 0.2665 0.035 Uiso 1 calc
C18A C 0.5201(3) 0.45211(12) 0.90622(11) 0.0344(6) Uani 1 d
H18A H 0.6043 0.4573 0.9308 0.041 Uiso 1 calc
C18B C 0.9145(2) 0.39126(10) 0.36496(10) 0.0231(4) Uani 1 d
H18B H 0.8556 0.3583 0.3473 0.028 Uiso 1 calc
C18C C 0.2854(3) 0.71495(12) 0.80653(10) 0.0315(5) Uani 1 d
H18C H 0.3626 0.7348 0.8284 0.038 Uiso 1 calc
C18D C 0.6958(2) 0.60640(11) 0.25053(10) 0.0259(5) Uani 1 d
H18D H 0.695 0.5618 0.2614 0.031 Uiso 1 calc
C19A C 0.8178(3) 0.46965(12) 0.80977(12) 0.0357(6) Uani 1 d
H19A H 0.8722 0.4568 0.8435 0.053 Uiso 1 calc
H19B H 0.7474 0.4975 0.82 0.053 Uiso 1 calc
H19C H 0.8737 0.4911 0.7847 0.053 Uiso 1 calc
C19B C 0.5910(2) 0.37751(11) 0.43182(10) 0.0268(5) Uani 1 d
H19D H 0.5848 0.336 0.4156 0.04 Uiso 1 calc
H19E H 0.633 0.4054 0.4065 0.04 Uiso 1 calc
H19F H 0.5018 0.3926 0.4374 0.04 Uiso 1 calc
C19C C 0.5775(3) 0.74000(12) 0.70758(12) 0.0377(6) Uani 1 d
H19G H 0.6368 0.7425 0.7419 0.056 Uiso 1 calc
H19H H 0.4931 0.7603 0.7132 0.056 Uiso 1 calc
H19I H 0.619 0.7607 0.6773 0.056 Uiso 1 calc
C19D C 0.4124(3) 0.57117(11) 0.34586(12) 0.0310(5) Uani 1 d
H19J H 0.4644 0.5369 0.3631 0.047 Uiso 1 calc
H19K H 0.4277 0.5738 0.3063 0.047 Uiso 1 calc
H19L H 0.3179 0.564 0.3495 0.047 Uiso 1 calc
C20A C 0.3597(3) 0.44450(14) 0.96872(12) 0.0431(7) Uani 1 d
C20B C 1.0954(2) 0.39052(11) 0.31276(10) 0.0275(5) Uani 1 d
C20C C 0.1295(3) 0.70499(13) 0.87060(12) 0.0386(6) Uani 1 d
C20D C 0.8730(3) 0.61366(12) 0.19663(11) 0.0339(6) Uani 1 d
C21A C 0.4540(4) 0.4443(2) 1.02163(14) 0.0589(9) Uani 1 d
H21A H 0.5398 0.4269 1.0135 0.088 Uiso 1 calc
H21B H 0.4161 0.4191 1.0502 0.088 Uiso 1 calc
H21C H 0.4669 0.4867 1.0353 0.088 Uiso 1 calc
C21B C 1.0528(3) 0.33311(13) 0.27898(13) 0.0383(6) Uani 1 d
H21D H 1.0019 0.3057 0.3016 0.057 Uiso 1 calc
H21E H 1.1317 0.3113 0.2683 0.057 Uiso 1 calc
H21F H 0.9974 0.3454 0.2454 0.057 Uiso 1 calc
C21C C 0.2186(4) 0.72694(18) 0.92121(13) 0.0521(8) Uani 1 d
H21G H 0.3114 0.7172 0.9159 0.078 Uiso 1 calc
H21H H 0.193 0.706 0.9547 0.078 Uiso 1 calc
H21I H 0.2088 0.7717 0.9255 0.078 Uiso 1 calc
C21D C 0.9214(4) 0.54701(15) 0.20510(16) 0.0506(8) Uani 1 d
H21J H 0.9009 0.5324 0.2419 0.076 Uiso 1 calc
H21K H 1.0176 0.5454 0.2026 0.076 Uiso 1 calc
H21L H 0.8766 0.5205 0.1762 0.076 Uiso 1 calc
C22A C 0.2247(4) 0.47064(16) 0.97914(13) 0.0494(8) Uani 1 d
H22A H 0.2357 0.5137 0.9926 0.059 Uiso 1 calc
H22B H 0.1677 0.4715 0.9435 0.059 Uiso 1 calc
C22B C 1.1773(3) 0.43412(12) 0.27949(11) 0.0310(5) Uani 1 d
H22C H 1.192 0.4731 0.3007 0.037 Uiso 1 calc
H22D H 1.1251 0.4443 0.244 0.037 Uiso 1 calc
C22C C -0.0154(3) 0.71907(15) 0.87700(13) 0.0456(7) Uani 1 d
H22E H -0.0683 0.7092 0.8416 0.055 Uiso 1 calc
H22F H -0.0249 0.7639 0.884 0.055 Uiso 1 calc
C22D C 0.9103(3) 0.63962(15) 0.14142(12) 0.0417(7) Uani 1 d
H22G H 0.8712 0.6813 0.1358 0.05 Uiso 1 calc
H22H H 0.8726 0.6129 0.1107 0.05 Uiso 1 calc
C23A C 0.1561(4) 0.4332(2) 1.02153(17) 0.0657(11) Uani 1 d
H23A H 0.1526 0.3896 1.0091 0.079 Uiso 1 calc
H23B H 0.2116 0.4348 1.0575 0.079 Uiso 1 calc
C23B C 1.3119(3) 0.40856(15) 0.26634(14) 0.0429(7) Uani 1 d
H23C H 1.367 0.4022 0.3019 0.051 Uiso 1 calc
H23D H 1.2976 0.3675 0.2486 0.051 Uiso 1 calc
C23C C -0.0717(4) 0.68303(18) 0.92442(14) 0.0513(8) Uani 1 d
H23E H -0.0677 0.6384 0.9156 0.062 Uiso 1 calc
H23F H -0.0127 0.6901 0.9589 0.062 Uiso 1 calc
C23D C 1.0607(3) 0.64375(16) 0.13929(13) 0.0471(7) Uani 1 d
H23G H 1.1003 0.6554 0.1769 0.056 Uiso 1 calc
H23H H 1.0939 0.602 0.1311 0.056 Uiso 1 calc
C24A C 0.0185(4) 0.4530(2) 1.03162(15) 0.0662(11) Uani 1 d
C24B C 1.3888(3) 0.44832(14) 0.22886(11) 0.0364(6) Uani 1 d
C24C C -0.2122(4) 0.69812(17) 0.93675(15) 0.0514(8) Uani 1 d
C24D C 1.1114(3) 0.68829(13) 0.09774(11) 0.0374(6) Uani 1 d
C25A C -0.0541(5) 0.4065(3) 1.06634(19) 0.0807(14) Uani 1 d
H25A H -0.0447 0.3653 1.0483 0.097 Uiso 1 calc
C25B C 1.5234(3) 0.42469(17) 0.21579(15) 0.0503(8) Uani 1 d
H25B H 1.5643 0.4579 0.194 0.06 Uiso 1 calc
C25C C -0.2604(4) 0.65972(19) 0.98328(16) 0.0571(9) Uani 1 d
H25C H -0.1812 0.6507 1.0099 0.069 Uiso 1 calc
C25D C 1.2567(3) 0.68007(14) 0.08777(12) 0.0390(6) Uani 1 d
H25D H 1.2816 0.7152 0.0638 0.047 Uiso 1 calc
C26A C -0.1957(6) 0.4175(4) 1.0669(4) 0.132(3) Uani 1 d
H26A H -0.2361 0.4207 1.0285 0.198 Uiso 1 calc
H26B H -0.2363 0.383 1.0857 0.198 Uiso 1 calc
H26C H -0.2102 0.456 1.0869 0.198 Uiso 1 calc
C26B C 1.6174(4) 0.4138(2) 0.26800(19) 0.0708(12) Uani 1 d
H26D H 1.6206 0.4509 0.2914 0.106 Uiso 1 calc
H26E H 1.7066 0.4046 0.2572 0.106 Uiso 1 calc
H26F H 1.5853 0.3788 0.2889 0.106 Uiso 1 calc
C26C C -0.3607(6) 0.6914(3) 1.0162(3) 0.1007(18) Uani 1 d
H26G H -0.3233 0.7302 1.0316 0.151 Uiso 1 calc
H26H H -0.3829 0.6644 1.0468 0.151 Uiso 1 calc
H26I H -0.4412 0.7001 0.9918 0.151 Uiso 1 calc
C26D C 1.2797(4) 0.62065(18) 0.05630(16) 0.0563(9) Uani 1 d
H26J H 1.263 0.5851 0.0799 0.085 Uiso 1 calc
H26K H 1.3717 0.6194 0.0464 0.085 Uiso 1 calc
H26L H 1.2191 0.6192 0.0222 0.085 Uiso 1 calc
C27A C 0.0124(6) 0.4011(2) 1.12326(18) 0.0818(14) Uani 1 d
H27A H 0.1075 0.3938 1.1211 0.123 Uiso 1 calc
H27B H -0.0001 0.4395 1.1438 0.123 Uiso 1 calc
H27C H -0.0262 0.3666 1.1426 0.123 Uiso 1 calc
C27B C 1.5137(6) 0.3682(2) 0.17929(19) 0.0775(14) Uani 1 d
H27D H 1.4706 0.3348 0.1985 0.116 Uiso 1 calc
H27E H 1.6029 0.3552 0.1713 0.116 Uiso 1 calc
H27F H 1.461 0.3779 0.1442 0.116 Uiso 1 calc
C27C C -0.3125(5) 0.5968(2) 0.9598(2) 0.0923(18) Uani 1 d
H27G H -0.3983 0.6028 0.9382 0.138 Uiso 1 calc
H27H H -0.3235 0.5683 0.9907 0.138 Uiso 1 calc
H27I H -0.2488 0.5794 0.9356 0.138 Uiso 1 calc
C27D C 1.3479(4) 0.6829(2) 0.14176(16) 0.0591(9) Uani 1 d
H27J H 1.3356 0.6456 0.1639 0.089 Uiso 1 calc
H27K H 1.3262 0.7194 0.1632 0.089 Uiso 1 calc
H27L H 1.4406 0.6853 0.1328 0.089 Uiso 1 calc
C28A C -0.0293(6) 0.5065(4) 1.0144(3) 0.116(2) Uani 1 d
H28A H 0.0238 0.5339 0.9949 0.14 Uiso 1 calc
H28B H -0.1171 0.518 1.0213 0.14 Uiso 1 calc
C28B C 1.3452(4) 0.50164(16) 0.20835(15) 0.0511(8) Uani 1 d
H28C H 1.2613 0.5169 0.2169 0.061 Uiso 1 calc
H28D H 1.3976 0.5249 0.1849 0.061 Uiso 1 calc
C28C C -0.2846(5) 0.7419(2) 0.9096(2) 0.0768(13) Uani 1 d
H28E H -0.372 0.7503 0.9192 0.092 Uiso 1 calc
H28F H -0.2489 0.7646 0.8806 0.092 Uiso 1 calc
C28D C 1.0397(4) 0.73276(16) 0.07231(13) 0.0487(7) Uani 1 d
H28G H 0.9497 0.7383 0.0798 0.058 Uiso 1 calc
H28H H 1.0782 0.7591 0.0466 0.058 Uiso 1 calc
O1A O 0.97251(18) 0.41966(9) 0.63254(8) 0.0322(4) Uani 1 d
O1B O 0.3269(2) 0.39983(11) 0.57414(10) 0.0434(5) Uani 1 d
O1C O 0.7836(3) 0.66988(13) 0.55013(10) 0.0505(6) Uani 1 d
O1D O 0.09186(17) 0.62778(9) 0.45308(8) 0.0286(4) Uani 1 d
O2A O 0.40035(19) 0.39422(8) 0.72624(8) 0.0300(4) Uani 1 d
O2B O 0.94444(18) 0.49001(8) 0.53590(8) 0.0300(4) Uani 1 d
O2C O 0.2284(2) 0.60127(9) 0.64557(9) 0.0378(5) Uani 1 d
O2D O 0.5093(2) 0.78312(8) 0.32177(8) 0.0358(4) Uani 1 d
O3A O 0.2352(2) 0.45784(10) 0.83622(10) 0.0394(4) Uani 1 d
O3B O 1.08079(17) 0.51017(7) 0.40395(8) 0.0266(3) Uani 1 d
O3C O 0.0175(2) 0.67302(11) 0.73917(9) 0.0411(5) Uani 1 d
O3D O 0.6884(2) 0.74020(9) 0.19472(8) 0.0329(4) Uani 1 d
O4A O 0.53620(19) 0.47166(7) 0.85192(7) 0.0300(4) Uani 1 d
O4B O 0.84258(15) 0.43162(7) 0.39694(6) 0.0223(3) Uani 1 d
O4C O 0.29543(19) 0.72181(8) 0.74885(7) 0.0304(4) Uani 1 d
O4D O 0.57331(16) 0.63426(7) 0.25716(7) 0.0244(3) Uani 1 d
O5A O 0.4136(2) 0.48524(9) 0.92784(8) 0.0402(5) Uani 1 d
O5B O 0.97624(16) 0.42580(8) 0.32383(7) 0.0264(3) Uani 1 d
O5C O 0.1640(2) 0.74010(8) 0.82170(8) 0.0373(4) Uani 1 d
O5D O 0.72806(18) 0.61338(8) 0.19423(7) 0.0318(4) Uani 1 d
O1E O 0.96929(19) 0.10568(9) 0.43941(7) 0.0339(4) Uani 1 d
O1F O 0.76967(19) 0.97408(9) 0.34253(9) 0.0392(4) Uani 1 d
O1G O 0.8803(3) 0.71652(11) 0.45270(10) 0.0557(6) Uani 1 d
O1H O 1.1258(2) 0.32556(11) 0.60436(13) 0.0596(7) Uani 1 d
HO1A H 1.011(4) 0.3879(19) 0.6230(15) 0.048(10) Uiso 1 d
HO2A H 0.351(4) 0.4074(18) 0.7090(15) 0.042(10) Uiso 1 d
HO3A H 0.273(4) 0.475(2) 0.8594(19) 0.064(14) Uiso 1 d
HO1B H 0.319(4) 0.4278(19) 0.5981(16) 0.050(10) Uiso 1 d
HO2B H 0.932(3) 0.4621(16) 0.5600(14) 0.033(8) Uiso 1 d
HO3B H 1.032(3) 0.4947(16) 0.3790(14) 0.038(9) Uiso 1 d
HO1C H 0.844(5) 0.650(2) 0.552(2) 0.068(15) Uiso 1 d
HO2C H 0.178(4) 0.603(2) 0.6193(18) 0.060(12) Uiso 1 d
HO3C H 0.054(4) 0.7007(19) 0.7546(16) 0.049(11) Uiso 1 d
HO1D H 0.085(3) 0.5977(17) 0.4374(14) 0.035(9) Uiso 1 d
HO2D H 0.540(4) 0.8112(18) 0.3043(16) 0.045(10) Uiso 1 d
HO3D H 0.683(3) 0.7061(18) 0.1877(15) 0.039(9) Uiso 1 d
HO1E H 0.9993 0.0694 0.4434 0.038(8) Uiso 1 d
HO2E H 0.9304 0.1102 0.4661 0.068(14) Uiso 1 d
HO1F H 0.8524 0.9654 0.3451 0.091(17) Uiso 1 d
HO2F H 0.7689 1.0174 0.3437 0.058(11) Uiso 1 d
HO1G H 0.8194 0.7076 0.481 0.14(3) Uiso 1 d
HO2G H 0.9582 0.6881 0.4546 0.100(17) Uiso 1 d

loop_
_atom_site_aniso_label
_atom_site_aniso_U_11
_atom_site_aniso_U_22
_atom_site_aniso_U_33
_atom_site_aniso_U_23
_atom_site_aniso_U_13
_atom_site_aniso_U_12
C1A 0.0288(13) 0.0292(12) 0.0350(13) 0.0086(10) -0.0005(10) 0.0041(10)
C1B 0.0243(12) 0.0223(11) 0.0389(13) 0.0078(9) 0.0019(10) -0.0017(9)
C1C 0.0296(13) 0.0383(14) 0.0312(12) 0.0087(10) -0.0053(10) 0.0002(10)
C1D 0.0227(11) 0.0326(12) 0.0270(11) 0.0066(9) 0.0002(9) -0.0027(9)
C2A 0.0252(12) 0.0316(13) 0.0404(14) 0.0076(11) -0.0005(10) 0.0040(10)
C2B 0.0250(12) 0.0297(12) 0.0404(14) 0.0065(10) 0.0074(10) -0.0041(9)
C2C 0.0315(13) 0.0403(15) 0.0373(14) 0.0062(11) -0.0011(11) -0.0035(11)
C2D 0.0257(12) 0.0335(12) 0.0269(11) 0.0071(9) 0.0018(9) -0.0052(9)
C3A 0.0255(11) 0.0252(11) 0.0324(12) 0.0019(9) 0.0024(9) -0.0004(9)
C3B 0.0264(12) 0.0384(14) 0.0341(13) 0.0022(11) 0.0081(10) -0.0028(10)
C3C 0.0404(15) 0.0351(14) 0.0318(13) -0.0012(10) 0.0038(11) -0.0032(11)
C3D 0.0244(11) 0.0239(11) 0.0291(11) -0.0015(9) 0.0069(9) -0.0051(9)
C4A 0.0291(12) 0.0244(11) 0.0304(12) 0.0041(9) -0.0006(9) 0.0019(9)
C4B 0.0253(12) 0.0292(12) 0.0360(13) 0.0000(10) 0.0068(10) 0.0011(9)
C4C 0.0408(15) 0.0386(14) 0.0269(12) 0.0020(10) -0.0033(11) 0.0007(11)
C4D 0.0237(11) 0.0291(12) 0.0311(12) 0.0050(9) 0.0043(9) 0.0038(9)
C5A 0.0247(11) 0.0188(10) 0.0286(11) 0.0013(8) -0.0009(9) 0.0011(8)
C5B 0.0210(11) 0.0230(11) 0.0261(11) 0.0030(8) 0.0019(8) -0.0013(8)
C5C 0.0325(13) 0.0236(11) 0.0269(11) 0.0006(9) -0.0056(10) 0.0001(9)
C5D 0.0241(11) 0.0211(10) 0.0253(11) 0.0021(8) 0.0019(9) 0.0023(8)
C6A 0.0295(12) 0.0219(11) 0.0307(12) 0.0037(9) 0.0008(9) 0.0040(9)
C6B 0.0271(11) 0.0173(10) 0.0299(11) 0.0016(8) 0.0050(9) 0.0015(8)
C6C 0.0375(14) 0.0298(12) 0.0260(11) 0.0050(9) -0.0079(10) 0.0057(10)
C6D 0.0231(11) 0.0365(13) 0.0290(12) 0.0103(10) 0.0007(9) 0.0074(9)
C7A 0.0281(12) 0.0171(10) 0.0307(12) -0.0002(8) 0.0007(9) 0.0049(8)
C7B 0.0234(11) 0.0181(10) 0.0267(11) 0.0023(8) 0.0005(9) -0.0027(8)
C7C 0.0338(13) 0.0222(11) 0.0308(12) -0.0008(9) -0.0094(10) 0.0031(9)
C7D 0.0276(12) 0.0252(11) 0.0234(11) 0.0065(9) 0.0035(9) 0.0065(9)
C8A 0.0296(12) 0.0169(10) 0.0292(12) -0.0015(9) 0.0003(9) 0.0020(8)
C8B 0.0170(10) 0.0188(10) 0.0236(10) 0.0031(8) -0.0031(8) -0.0013(8)
C8C 0.0309(12) 0.0167(10) 0.0294(11) 0.0000(8) -0.0065(9) 0.0005(9)
C8D 0.0237(11) 0.0167(9) 0.0203(10) -0.0006(8) 0.0003(8) -0.0005(8)
C9A 0.0288(12) 0.0196(10) 0.0296(12) 0.0036(9) -0.0002(9) 0.0031(8)
C9B 0.0171(10) 0.0187(10) 0.0291(11) 0.0051(8) -0.0007(8) -0.0003(8)
C9C 0.0300(12) 0.0198(10) 0.0277(11) 0.0020(8) -0.0055(9) -0.0003(9)
C9D 0.0204(10) 0.0206(10) 0.0205(10) 0.0028(8) -0.0013(8) -0.0008(8)
C10A 0.0267(11) 0.0208(10) 0.0281(11) 0.0019(9) -0.0019(9) 0.0011(9)
C10B 0.0161(10) 0.0198(10) 0.0291(11) 0.0035(8) 0.0001(8) -0.0005(7)
C10C 0.0306(12) 0.0219(11) 0.0272(11) 0.0015(9) -0.0055(9) -0.0033(9)
C10D 0.0193(10) 0.0191(10) 0.0233(10) 0.0017(8) 0.0000(8) -0.0002(8)
C11A 0.0380(15) 0.0357(14) 0.0344(13) 0.0106(11) -0.0023(11) 0.0073(11)
C11B 0.0250(12) 0.0161(10) 0.0473(15) 0.0014(10) 0.0037(10) -0.0026(8)
C11C 0.0321(13) 0.0402(14) 0.0291(12) 0.0074(10) -0.0088(10) 0.0012(10)
C11D 0.0256(12) 0.0346(13) 0.0308(12) 0.0138(10) 0.0023(10) 0.0053(10)
C12A 0.0462(16) 0.0339(14) 0.0358(14) 0.0110(11) 0.0043(12) 0.0082(12)
C12B 0.0253(12) 0.0170(10) 0.0439(14) 0.0053(9) 0.0046(10) 0.0021(8)
C12C 0.0347(14) 0.0387(14) 0.0312(13) 0.0096(11) -0.0043(11) 0.0012(11)
C12D 0.0235(12) 0.0417(14) 0.0330(13) 0.0135(11) 0.0016(10) 0.0084(10)
C13A 0.0390(14) 0.0250(12) 0.0320(13) 0.0038(10) 0.0054(11) 0.0013(10)
C13B 0.0184(10) 0.0190(10) 0.0325(12) 0.0041(9) -0.0014(9) 0.0018(8)
C13C 0.0327(13) 0.0258(12) 0.0294(12) 0.0049(9) -0.0044(10) -0.0001(9)
C13D 0.0209(10) 0.0231(11) 0.0272(11) 0.0036(8) 0.0015(9) 0.0028(8)
C14A 0.0338(13) 0.0193(11) 0.0313(12) -0.0001(9) 0.0036(10) 0.0004(9)
C14B 0.0179(10) 0.0199(10) 0.0265(10) 0.0046(8) -0.0029(8) 0.0006(8)
C14C 0.0314(12) 0.0208(11) 0.0329(12) 0.0009(9) -0.0041(10) -0.0001(9)
C14D 0.0243(11) 0.0207(10) 0.0234(11) -0.0009(8) 0.0007(8) -0.0014(8)
C15A 0.0350(13) 0.0258(12) 0.0401(14) -0.0052(10) 0.0064(11) -0.0008(10)
C15B 0.0195(10) 0.0232(11) 0.0296(11) 0.0031(9) -0.0033(9) -0.0023(8)
C15C 0.0321(13) 0.0300(13) 0.0418(14) -0.0045(11) -0.0023(11) -0.0024(10)
C15D 0.0323(13) 0.0208(11) 0.0334(13) 0.0024(9) 0.0088(10) -0.0016(9)
C16A 0.0439(16) 0.0321(14) 0.0482(16) 0.0001(12) 0.0158(13) -0.0036(11)
C16B 0.0167(10) 0.0311(12) 0.0361(13) 0.0070(10) -0.0017(9) -0.0008(9)
C16C 0.0352(14) 0.0309(13) 0.0487(16) 0.0013(11) 0.0046(12) -0.0015(11)
C16D 0.0280(12) 0.0305(13) 0.0401(14) 0.0034(11) 0.0086(10) -0.0043(10)
C17A 0.0484(16) 0.0314(14) 0.0380(14) 0.0056(11) 0.0125(12) 0.0022(11)
C17B 0.0213(11) 0.0213(10) 0.0363(12) 0.0033(9) 0.0036(9) 0.0036(8)
C17C 0.0377(14) 0.0324(13) 0.0343(13) 0.0058(11) 0.0002(11) 0.0025(10)
C17D 0.0226(11) 0.0322(12) 0.0325(12) 0.0064(10) 0.0060(9) 0.0043(9)
C18A 0.0421(15) 0.0286(12) 0.0325(13) -0.0023(10) 0.0021(11) -0.0024(11)
C18B 0.0193(10) 0.0198(10) 0.0293(11) -0.0004(8) -0.0031(9) 0.0001(8)
C18C 0.0396(14) 0.0254(12) 0.0282(12) 0.0000(9) -0.0039(10) -0.0015(10)
C18D 0.0299(12) 0.0186(10) 0.0296(12) -0.0014(9) 0.0044(9) 0.0007(9)
C19A 0.0385(15) 0.0315(13) 0.0356(13) -0.0015(11) -0.0045(11) -0.0097(11)
C19B 0.0193(11) 0.0289(12) 0.0317(12) -0.0003(9) -0.0011(9) -0.0010(9)
C19C 0.0495(17) 0.0274(13) 0.0356(14) -0.0045(10) 0.0013(12) -0.0113(11)
C19D 0.0303(13) 0.0226(11) 0.0408(14) -0.0051(10) 0.0061(11) -0.0059(9)
C20A 0.0568(19) 0.0411(16) 0.0324(14) 0.0000(11) 0.0095(13) 0.0015(13)
C20B 0.0245(11) 0.0253(11) 0.0329(12) -0.0009(9) 0.0038(9) 0.0050(9)
C20C 0.0471(16) 0.0366(14) 0.0320(13) 0.0004(11) 0.0023(12) 0.0025(12)
C20D 0.0349(14) 0.0319(13) 0.0363(13) -0.0006(10) 0.0116(11) 0.0085(10)
C21A 0.065(2) 0.074(2) 0.0378(16) -0.0020(16) 0.0053(15) -0.0018(18)
C21B 0.0422(15) 0.0330(13) 0.0405(15) -0.0079(11) 0.0078(12) -0.0014(11)
C21C 0.061(2) 0.059(2) 0.0353(15) -0.0082(14) 0.0001(14) -0.0017(16)
C21D 0.0538(19) 0.0369(16) 0.064(2) 0.0017(14) 0.0252(16) 0.0141(14)
C22A 0.066(2) 0.0447(17) 0.0390(16) -0.0026(13) 0.0144(15) 0.0094(15)
C22B 0.0312(13) 0.0303(12) 0.0319(12) 0.0044(10) 0.0056(10) 0.0052(10)
C22C 0.0541(19) 0.0419(16) 0.0411(16) -0.0032(13) 0.0055(13) 0.0112(14)
C22D 0.0461(16) 0.0510(17) 0.0299(13) 0.0005(12) 0.0138(12) 0.0090(13)
C23A 0.068(2) 0.080(3) 0.053(2) 0.0122(19) 0.0230(18) 0.016(2)
C23B 0.0416(16) 0.0390(15) 0.0504(17) 0.0109(13) 0.0169(13) 0.0102(12)
C23C 0.0515(19) 0.058(2) 0.0452(17) 0.0014(15) 0.0073(15) 0.0082(15)
C23D 0.0475(17) 0.0535(18) 0.0432(16) 0.0099(14) 0.0213(14) 0.0153(14)
C24A 0.052(2) 0.104(3) 0.0433(19) -0.0016(19) 0.0052(16) 0.011(2)
C24B 0.0357(14) 0.0427(15) 0.0313(13) 0.0008(11) 0.0068(11) -0.0003(11)
C24C 0.0483(18) 0.0517(19) 0.0541(19) -0.0090(15) 0.0032(15) 0.0022(15)
C24D 0.0474(16) 0.0390(15) 0.0264(12) -0.0075(10) 0.0072(11) -0.0029(12)
C25A 0.069(3) 0.114(4) 0.063(2) -0.018(3) 0.024(2) -0.019(3)
C25B 0.0414(17) 0.059(2) 0.0529(18) 0.0128(15) 0.0188(14) 0.0060(14)
C25C 0.0421(18) 0.068(2) 0.060(2) 0.0024(17) -0.0016(16) -0.0047(16)
C25D 0.0428(16) 0.0423(15) 0.0324(13) -0.0002(11) 0.0060(12) -0.0078(12)
C26A 0.081(4) 0.157(7) 0.161(7) 0.002(6) 0.020(4) -0.013(4)
C26B 0.0381(18) 0.090(3) 0.083(3) 0.024(2) 0.0017(18) 0.0009(19)
C26C 0.077(3) 0.109(4) 0.124(5) 0.013(4) 0.053(3) 0.005(3)
C26D 0.060(2) 0.055(2) 0.058(2) -0.0082(16) 0.0290(17) 0.0009(16)
C27A 0.117(4) 0.077(3) 0.056(2) -0.003(2) 0.032(2) 0.016(3)
C27B 0.113(4) 0.060(2) 0.065(2) 0.0056(19) 0.042(3) 0.023(2)
C27C 0.084(3) 0.071(3) 0.112(4) 0.025(3) -0.048(3) -0.021(2)
C27D 0.052(2) 0.071(2) 0.052(2) 0.0096(17) -0.0077(16) -0.0127(17)
C28A 0.074(4) 0.158(6) 0.121(5) 0.038(5) 0.032(3) 0.049(4)
C28B 0.054(2) 0.0484(18) 0.0532(19) 0.0153(15) 0.0157(15) 0.0013(15)
C28C 0.058(2) 0.075(3) 0.099(3) 0.017(3) 0.020(2) 0.017(2)
C28D 0.058(2) 0.0466(18) 0.0418(16) 0.0079(13) 0.0062(14) 0.0029(15)
O1A 0.0286(9) 0.0307(9) 0.0379(10) 0.0046(8) 0.0060(8) 0.0022(7)
O1B 0.0303(10) 0.0456(12) 0.0571(13) -0.0076(10) 0.0199(9) -0.0048(9)
O1C 0.0439(13) 0.0691(16) 0.0396(12) 0.0135(11) 0.0092(10) 0.0065(12)
O1D 0.0260(9) 0.0269(9) 0.0338(9) -0.0018(8) 0.0080(7) -0.0022(7)
O2A 0.0293(9) 0.0250(9) 0.0342(9) -0.0025(7) -0.0062(8) 0.0040(7)
O2B 0.0332(9) 0.0273(9) 0.0282(9) 0.0017(7) -0.0043(7) -0.0111(7)
O2C 0.0415(11) 0.0300(10) 0.0389(10) -0.0075(8) -0.0138(9) -0.0023(8)
O2D 0.0527(12) 0.0173(8) 0.0400(10) 0.0013(7) 0.0185(9) 0.0027(8)
O3A 0.0384(11) 0.0335(10) 0.0463(12) 0.0004(9) 0.0045(9) 0.0092(8)
O3B 0.0271(9) 0.0196(8) 0.0323(9) 0.0034(7) -0.0024(7) -0.0032(6)
O3C 0.0351(11) 0.0421(12) 0.0437(11) -0.0029(9) -0.0099(9) 0.0060(9)
O3D 0.0375(10) 0.0283(10) 0.0336(9) 0.0098(8) 0.0060(8) 0.0073(8)
O4A 0.0423(10) 0.0179(7) 0.0298(9) -0.0021(6) 0.0023(7) -0.0018(7)
O4B 0.0180(7) 0.0236(8) 0.0247(8) 0.0016(6) -0.0022(6) 0.0031(6)
O4C 0.0430(10) 0.0178(8) 0.0294(9) -0.0004(6) -0.0022(7) 0.0016(7)
O4D 0.0249(8) 0.0239(8) 0.0239(8) -0.0048(6) 0.0001(6) -0.0004(6)
O5A 0.0576(13) 0.0285(9) 0.0356(10) -0.0042(8) 0.0113(9) 0.0015(8)
O5B 0.0234(8) 0.0284(8) 0.0272(8) 0.0030(7) 0.0006(6) 0.0046(6)
O5C 0.0502(12) 0.0272(9) 0.0344(10) 0.0003(7) 0.0034(8) 0.0062(8)
O5D 0.0342(9) 0.0330(9) 0.0289(9) -0.0075(7) 0.0065(7) 0.0020(7)
O1E 0.0403(10) 0.0333(10) 0.0276(9) 0.0006(7) -0.0007(8) 0.0116(8)
O1F 0.0303(10) 0.0320(10) 0.0539(12) 0.0016(8) -0.0042(9) -0.0039(8)
O1G 0.0735(17) 0.0451(13) 0.0498(13) 0.0081(10) 0.0140(12) 0.0160(12)
O1H 0.0478(13) 0.0379(12) 0.097(2) -0.0143(12) 0.0289(13) -0.0029(10)

loop_
_atom_type_symbol
_atom_type_description
_atom_type_scat_dispersion_real
_atom_type_scat_dispersion_imag
_atom_type_scat_source
C C 0.0033 0.0016 'International Tables Vol C Tables 4.2.6.8 and 6.1.1.4'
H H 0 0 'International Tables Vol C Tables 4.2.6.8 and 6.1.1.4'
O O 0.0106 0.006 'International Tables Vol C Tables 4.2.6.8 and 6.1.1.4'

loop_
_geom_angle_atom_site_label_1
_geom_angle_atom_site_label_2
_geom_angle_atom_site_label_3
_geom_angle
C2A C1A C10A 113.3(2)
C2A C1A H1A1 108.9
C10A C1A H1A1 108.9
C2A C1A H1A2 108.9
C10A C1A H1A2 108.9
H1A1 C1A H1A2 107.7
C2B C1B C10B 112.77(19)
C2B C1B H1B1 109
C10B C1B H1B1 109
C2B C1B H1B2 109
C10B C1B H1B2 109
H1B1 C1B H1B2 107.8
C2C C1C C10C 113.4(2)
C2C C1C H1C1 108.9
C10C C1C H1C1 108.9
C2C C1C H1C2 108.9
C10C C1C H1C2 108.9
H1C1 C1C H1C2 107.7
C2D C1D C10D 112.37(19)
C2D C1D H1D1 109.1
C10D C1D H1D1 109.1
C2D C1D H1D2 109.1
C10D C1D H1D2 109.1
H1D1 C1D H1D2 107.9
C3A C2A C1A 110.8(2)
C3A C2A H2A1 109.5
C1A C2A H2A1 109.5
C3A C2A H2A2 109.5
C1A C2A H2A2 109.5
H2A1 C2A H2A2 108.1
C3B C2B C1B 112.1(2)
C3B C2B H2B1 109.2
C1B C2B H2B1 109.2
C3B C2B H2B2 109.2
C1B C2B H2B2 109.2
H2B1 C2B H2B2 107.9
C3C C2C C1C 110.9(2)
C3C C2C H2C1 109.5
C1C C2C H2C1 109.5
C3C C2C H2C2 109.5
C1C C2C H2C2 109.5
H2C1 C2C H2C2 108
C3D C2D C1D 112.2(2)
C3D C2D H2D1 109.2
C1D C2D H2D1 109.2
C3D C2D H2D2 109.2
C1D C2D H2D2 109.2
H2D1 C2D H2D2 107.9
O1A C3A C4A 109.7(2)
O1A C3A C2A 111.8(2)
C4A C3A C2A 109.8(2)
O1A C3A H3A 108.5
C4A C3A H3A 108.5
C2A C3A H3A 108.5
O1B C3B C4B 110.3(2)
O1B C3B C2B 107.0(2)
C4B C3B C2B 112.0(2)
O1B C3B H3B 109.1
C4B C3B H3B 109.1
C2B C3B H3B 109.1
O1C C3C C2C 111.3(2)
O1C C3C C4C 109.3(2)
C2C C3C C4C 111.0(2)
O1C C3C H3C 108.4
C2C C3C H3C 108.4
C4C C3C H3C 108.4
O1D C3D C2D 110.16(19)
O1D C3D C4D 110.20(19)
C2D C3D C4D 113.4(2)
O1D C3D H3D 107.6
C2D C3D H3D 107.6
C4D C3D H3D 107.6
C3A C4A C5A 109.29(19)
C3A C4A H4A1 109.8
C5A C4A H4A1 109.8
C3A C4A H4A2 109.8
C5A C4A H4A2 109.8
H4A1 C4A H4A2 108.3
C3B C4B C5B 112.0(2)
C3B C4B H4B1 109.2
C5B C4B H4B1 109.2
C3B C4B H4B2 109.2
C5B C4B H4B2 109.2
H4B1 C4B H4B2 107.9
C3C C4C C5C 110.4(2)
C3C C4C H4C1 109.6
C5C C4C H4C1 109.6
C3C C4C H4C2 109.6
C5C C4C H4C2 109.6
H4C1 C4C H4C2 108.1
C3D C4D C5D 111.92(19)
C3D C4D H4D1 109.2
C5D C4D H4D1 109.2
C3D C4D H4D2 109.2
C5D C4D H4D2 109.2
H4D1 C4D H4D2 107.9
C4A C5A C6A 112.71(19)
C4A C5A C10A 113.49(19)
C6A C5A C10A 110.97(19)
C4A C5A H5A 106.4
C6A C5A H5A 106.4
C10A C5A H5A 106.4
C6B C5B C4B 111.52(19)
C6B C5B C10B 111.42(19)
C4B C5B C10B 112.93(19)
C6B C5B H5B 106.9
C4B C5B H5B 106.9
C10B C5B H5B 106.9
C6C C5C C4C 113.0(2)
C6C C5C C10C 111.1(2)
C4C C5C C10C 113.2(2)
C6C C5C H5C 106.3
C4C C5C H5C 106.3
C10C C5C H5C 106.3
C6D C5D C4D 112.33(19)
C6D C5D C10D 111.74(19)
C4D C5D C10D 111.83(19)
C6D C5D H5D 106.8
C4D C5D H5D 106.8
C10D C5D H5D 106.8
C7A C6A C5A 111.69(19)
C7A C6A H6A1 109.3
C5A C6A H6A1 109.3
C7A C6A H6A2 109.3
C5A C6A H6A2 109.3
H6A1 C6A H6A2 107.9
C7B C6B C5B 112.38(18)
C7B C6B H6B1 109.1
C5B C6B H6B1 109.1
C7B C6B H6B2 109.1
C5B C6B H6B2 109.1
H6B1 C6B H6B2 107.9
C7C C6C C5C 111.8(2)
C7C C6C H6C1 109.2
C5C C6C H6C1 109.2
C7C C6C H6C2 109.2
C5C C6C H6C2 109.2
H6C1 C6C H6C2 107.9
C7D C6D C5D 110.38(19)
C7D C6D H6D1 109.6
C5D C6D H6D1 109.6
C7D C6D H6D2 109.6
C5D C6D H6D2 109.6
H6D1 C6D H6D2 108.1
O2A C7A C6A 110.5(2)
O2A C7A C8A 107.19(18)
C6A C7A C8A 112.4(2)
O2A C7A H7A 108.9
C6A C7A H7A 108.9
C8A C7A H7A 108.9
O2B C7B C6B 112.13(19)
O2B C7B C8B 110.34(18)
C6B C7B C8B 112.35(18)
O2B C7B H7B 107.2
C6B C7B H7B 107.2
C8B C7B H7B 107.2
O2C C7C C6C 109.7(2)
O2C C7C C8C 106.86(19)
C6C C7C C8C 112.8(2)
O2C C7C H7C 109.2
C6C C7C H7C 109.2
C8C C7C H7C 109.2
O2D C7D C6D 108.2(2)
O2D C7D C8D 109.21(19)
C6D C7D C8D 110.69(19)
O2D C7D H7D 109.6
C6D C7D H7D 109.6
C8D C7D H7D 109.6
O4A C8A C14A 103.43(19)
O4A C8A C7A 106.34(17)
C14A C8A C7A 115.0(2)
O4A C8A C9A 109.70(19)
C14A C8A C9A 107.68(19)
C7A C8A C9A 114.1(2)
O4B C8B C14B 102.97(17)
O4B C8B C7B 106.75(16)
C14B C8B C7B 115.54(18)
O4B C8B C9B 110.80(16)
C14B C8B C9B 107.68(17)
C7B C8B C9B 112.66(18)
O4C C8C C14C 103.17(19)
O4C C8C C7C 106.70(17)
C14C C8C C7C 115.0(2)
O4C C8C C9C 110.74(18)
C14C C8C C9C 107.31(18)
C7C C8C C9C 113.4(2)
O4D C8D C14D 103.44(17)
O4D C8D C7D 106.70(17)
C14D C8D C7D 116.20(18)
O4D C8D C9D 110.83(17)
C14D C8D C9D 106.84(17)
C7D C8D C9D 112.47(18)
C10A C9A C11A 112.9(2)
C10A C9A C8A 115.29(18)
C11A C9A C8A 110.8(2)
C10A C9A H9A 105.7
C11A C9A H9A 105.7
C8A C9A H9A 105.7
C11B C9B C10B 112.00(18)
C11B C9B C8B 111.81(19)
C10B C9B C8B 113.82(17)
C11B C9B H9B 106.2
C10B C9B H9B 106.2
C8B C9B H9B 106.2
C11C C9C C8C 111.3(2)
C11C C9C C10C 112.6(2)
C8C C9C C10C 115.23(19)
C11C C9C H9C 105.6
C8C C9C H9C 105.6
C10C C9C H9C 105.6
C10D C9D C11D 111.52(18)
C10D C9D C8D 114.76(17)
C11D C9D C8D 111.86(18)
C10D C9D H9D 106
C11D C9D H9D 106
C8D C9D H9D 106
C19A C10A C5A 111.59(19)
C19A C10A C1A 109.0(2)
C5A C10A C1A 107.27(19)
C19A C10A C9A 112.6(2)
C5A C10A C9A 106.76(19)
C1A C10A C9A 109.45(19)
C19B C10B C1B 109.05(19)
C19B C10B C5B 111.82(18)
C1B C10B C5B 106.78(19)
C19B C10B C9B 112.05(19)
C1B C10B C9B 109.94(18)
C5B C10B C9B 107.05(17)
C1C C10C C19C 109.0(2)
C1C C10C C5C 107.5(2)
C19C C10C C5C 111.8(2)
C1C C10C C9C 109.32(19)
C19C C10C C9C 112.2(2)
C5C C10C C9C 106.91(19)
C1D C10D C19D 109.78(19)
C1D C10D C9D 108.46(17)
C19D C10D C9D 112.18(19)
C1D C10D C5D 106.02(18)
C19D C10D C5D 111.64(19)
C9D C10D C5D 108.53(17)
C12A C11A C9A 115.8(2)
C12A C11A H11A 108.3
C9A C11A H11A 108.3
C12A C11A H11B 108.3
C9A C11A H11B 108.3
H11A C11A H11B 107.4
C12B C11B C9B 116.99(19)
C12B C11B H11C 108
C9B C11B H11C 108
C12B C11B H11D 108
C9B C11B H11D 108
H11C C11B H11D 107.3
C12C C11C C9C 115.5(2)
C12C C11C H11E 108.4
C9C C11C H11E 108.4
C12C C11C H11F 108.4
C9C C11C H11F 108.4
H11E C11C H11F 107.5
C12D C11D C9D 117.0(2)
C12D C11D H11G 108
C9D C11D H11G 108
C12D C11D H11H 108
C9D C11D H11H 108
H11G C11D H11H 107.3
C13A C12A C11A 109.1(2)
C13A C12A H12A 109.9
C11A C12A H12A 109.9
C13A C12A H12B 109.9
C11A C12A H12B 109.9
H12A C12A H12B 108.3
C13B C12B C11B 108.55(19)
C13B C12B H12C 110
C11B C12B H12C 110
C13B C12B H12D 110
C11B C12B H12D 110
H12C C12B H12D 108.4
C13C C12C C11C 109.3(2)
C13C C12C H12E 109.8
C11C C12C H12E 109.8
C13C C12C H12F 109.8
C11C C12C H12F 109.8
H12E C12C H12F 108.3
C13D C12D C11D 109.17(19)
C13D C12D H12G 109.8
C11D C12D H12G 109.8
C13D C12D H12H 109.8
C11D C12D H12H 109.8
H12G C12D H12H 108.3
C12A C13A C14A 108.2(2)
C12A C13A C17A 122.6(2)
C14A C13A C17A 106.6(2)
C12A C13A C18A 110.8(2)
C14A C13A C18A 101.2(2)
C17A C13A C18A 105.4(2)
C12B C13B C14B 108.4(2)
C12B C13B C18B 111.95(19)
C14B C13B C18B 101.22(17)
C12B C13B C17B 121.57(19)
C14B C13B C17B 107.22(18)
C18B C13B C17B 104.52(19)
C12C C13C C14C 108.3(2)
C12C C13C C18C 110.6(2)
C14C C13C C18C 101.69(19)
C12C C13C C17C 122.2(2)
C14C C13C C17C 107.0(2)
C18C C13C C17C 105.1(2)
C12D C13D C18D 111.5(2)
C12D C13D C14D 108.7(2)
C18D C13D C14D 101.46(17)
C12D C13D C17D 121.16(19)
C18D C13D C17D 105.17(19)
C14D C13D C17D 107.00(18)
C8A C14A C15A 122.6(2)
C8A C14A C13A 100.3(2)
C15A C14A C13A 106.8(2)
C8A C14A H14A 108.8
C15A C14A H14A 108.8
C13A C14A H14A 108.8
C8B C14B C15B 121.41(18)
C8B C14B C13B 100.07(17)
C15B C14B C13B 106.36(19)
C8B C14B H14B 109.4
C15B C14B H14B 109.4
C13B C14B H14B 109.4
C8C C14C C13C 100.10(19)
C8C C14C C15C 122.6(2)
C13C C14C C15C 106.1(2)
C8C C14C H14C 109.1
C13C C14C H14C 109.1
C15C C14C H14C 109.1
C8D C14D C15D 123.39(19)
C8D C14D C13D 99.91(17)
C15D C14D C13D 106.10(19)
C8D C14D H14D 108.8
C15D C14D H14D 108.8
C13D C14D H14D 108.8
O3A C15A C16A 113.5(2)
O3A C15A C14A 116.5(2)
C16A C15A C14A 100.2(2)
O3A C15A H15A 108.7
C16A C15A H15A 108.7
C14A C15A H15A 108.7
O3B C15B C16B 112.61(19)
O3B C15B C14B 115.99(18)
C16B C15B C14B 101.29(18)
O3B C15B H15B 108.9
C16B C15B H15B 108.9
C14B C15B H15B 108.9
O3C C15C C16C 113.5(2)
O3C C15C C14C 115.7(2)
C16C C15C C14C 100.8(2)
O3C C15C H15C 108.8
C16C C15C H15C 108.8
C14C C15C H15C 108.8
O3D C15D C14D 116.0(2)
O3D C15D C16D 112.9(2)
C14D C15D C16D 100.90(19)
O3D C15D H15D 108.9
C14D C15D H15D 108.9
C16D C15D H15D 108.9
C15A C16A C17A 106.8(2)
C15A C16A H16A 110.4
C17A C16A H16A 110.4
C15A C16A H16B 110.4
C17A C16A H16B 110.4
H16A C16A H16B 108.6
C15B C16B C17B 107.37(18)
C15B C16B H16C 110.2
C17B C16B H16C 110.2
C15B C16B H16D 110.2
C17B C16B H16D 110.2
H16C C16B H16D 108.5
C15C C16C C17C 106.9(2)
C15C C16C H16E 110.3
C17C C16C H16E 110.3
C15C C16C H16F 110.3
C17C C16C H16F 110.3
H16E C16C H16F 108.6
C15D C16D C17D 106.1(2)
C15D C16D H16G 110.5
C17D C16D H16G 110.5
C15D C16D H16H 110.5
C17D C16D H16H 110.5
H16G C16D H16H 108.7
C13A C17A C16A 103.8(2)
C13A C17A C20A 102.9(2)
C16A C17A C20A 116.4(2)
C13A C17A H17A 111.1
C16A C17A H17A 111.1
C20A C17A H17A 111.1
C16B C17B C20B 116.76(19)
C16B C17B C13B 103.50(19)
C20B C17B C13B 103.01(18)
C16B C17B H17B 111
C20B C17B H17B 111
C13B C17B H17B 111
C16C C17C C13C 103.6(2)
C16C C17C C20C 116.7(2)
C13C C17C C20C 102.9(2)
C16C C17C H17C 111
C13C C17C H17C 111
C20C C17C H17C 111
C20D C17D C13D 103.0(2)
C20D C17D C16D 117.2(2)
C13D C17D C16D 103.74(19)
C20D C17D H17D 110.8
C13D C17D H17D 110.8
C16D C17D H17D 110.8
O4A C18A O5A 110.0(2)
O4A C18A C13A 108.0(2)
O5A C18A C13A 105.8(2)
O4A C18A H18A 110.9
O5A C18A H18A 110.9
C13A C18A H18A 110.9
O4B C18B O5B 109.43(17)
O4B C18B C13B 107.81(18)
O5B C18B C13B 106.39(17)
O4B C18B H18B 111
O5B C18B H18B 111
C13B C18B H18B 111
O4C C18C O5C 110.6(2)
O4C C18C C13C 107.7(2)
O5C C18C C13C 106.5(2)
O4C C18C H18C 110.7
O5C C18C H18C 110.7
C13C C18C H18C 110.7
O4D C18D O5D 109.86(19)
O4D C18D C13D 107.85(18)
O5D C18D C13D 105.94(19)
O4D C18D H18D 111
O5D C18D H18D 111
C13D C18D H18D 111
C10A C19A H19A 109.5
C10A C19A H19B 109.5
H19A C19A H19B 109.5
C10A C19A H19C 109.5
H19A C19A H19C 109.5
H19B C19A H19C 109.5
C10B C19B H19D 109.5
C10B C19B H19E 109.5
H19D C19B H19E 109.5
C10B C19B H19F 109.5
H19D C19B H19F 109.5
H19E C19B H19F 109.5
C10C C19C H19G 109.5
C10C C19C H19H 109.5
H19G C19C H19H 109.5
C10C C19C H19I 109.5
H19G C19C H19I 109.5
H19H C19C H19I 109.5
C10D C19D H19J 109.5
C10D C19D H19K 109.5
H19J C19D H19K 109.5
C10D C19D H19L 109.5
H19J C19D H19L 109.5
H19K C19D H19L 109.5
O5A C20A C22A 106.2(2)
O5A C20A C21A 108.8(3)
C22A C20A C21A 111.7(3)
O5A C20A C17A 103.3(2)
C22A C20A C17A 115.7(3)
C21A C20A C17A 110.5(3)
O5B C20B C21B 108.8(2)
O5B C20B C22B 105.33(19)
C21B C20B C22B 111.3(2)
O5B C20B C17B 102.82(18)
C21B C20B C17B 109.9(2)
C22B C20B C17B 117.9(2)
O5C C20C C22C 106.0(2)
O5C C20C C21C 108.3(3)
C22C C20C C21C 111.4(3)
O5C C20C C17C 103.5(2)
C22C C20C C17C 116.9(3)
C21C C20C C17C 110.0(2)
O5D C20D C22D 106.9(2)
O5D C20D C21D 108.0(2)
C22D C20D C21D 111.3(2)
O5D C20D C17D 103.95(19)
C22D C20D C17D 115.1(2)
C21D C20D C17D 110.9(2)
C20A C21A H21A 109.5
C20A C21A H21B 109.5
H21A C21A H21B 109.5
C20A C21A H21C 109.5
H21A C21A H21C 109.5
H21B C21A H21C 109.5
C20B C21B H21D 109.5
C20B C21B H21E 109.5
H21D C21B H21E 109.5
C20B C21B H21F 109.5
H21D C21B H21F 109.5
H21E C21B H21F 109.5
C20C C21C H21G 109.5
C20C C21C H21H 109.5
H21G C21C H21H 109.5
C20C C21C H21I 109.5
H21G C21C H21I 109.5
H21H C21C H21I 109.5
C20D C21D H21J 109.5
C20D C21D H21K 109.5
H21J C21D H21K 109.5
C20D C21D H21L 109.5
H21J C21D H21L 109.5
H21K C21D H21L 109.5
C23A C22A C20A 112.5(3)
C23A C22A H22A 109.1
C20A C22A H22A 109.1
C23A C22A H22B 109.1
C20A C22A H22B 109.1
H22A C22A H22B 107.8
C20B C22B C23B 114.7(2)
C20B C22B H22C 108.6
C23B C22B H22C 108.6
C20B C22B H22D 108.6
C23B C22B H22D 108.6
H22C C22B H22D 107.6
C20C C22C C23C 113.5(3)
C20C C22C H22E 108.9
C23C C22C H22E 108.9
C20C C22C H22F 108.9
C23C C22C H22F 108.9
H22E C22C H22F 107.7
C20D C22D C23D 112.0(2)
C20D C22D H22G 109.2
C23D C22D H22G 109.2
C20D C22D H22H 109.2
C23D C22D H22H 109.2
H22G C22D H22H 107.9
C24A C23A C22A 116.2(3)
C24A C23A H23A 108.2
C22A C23A H23A 108.2
C24A C23A H23B 108.2
C22A C23A H23B 108.2
H23A C23A H23B 107.4
C24B C23B C22B 115.6(2)
C24B C23B H23C 108.4
C22B C23B H23C 108.4
C24B C23B H23D 108.4
C22B C23B H23D 108.4
H23C C23B H23D 107.4
C24C C23C C22C 116.9(3)
C24C C23C H23E 108.1
C22C C23C H23E 108.1
C24C C23C H23F 108.1
C22C C23C H23F 108.1
H23E C23C H23F 107.3
C24D C23D C22D 117.1(3)
C24D C23D H23G 108
C22D C23D H23G 108
C24D C23D H23H 108
C22D C23D H23H 108
H23G C23D H23H 107.3
C28A C24A C23A 121.6(5)
C28A C24A C25A 124.9(5)
C23A C24A C25A 113.3(4)
C28B C24B C23B 123.4(3)
C28B C24B C25B 119.8(3)
C23B C24B C25B 116.8(3)
C28C C24C C25C 123.8(4)
C28C C24C C23C 122.8(4)
C25C C24C C23C 113.4(3)
C28D C24D C23D 124.6(3)
C28D C24D C25D 120.7(3)
C23D C24D C25D 114.7(3)
C26A C25A C27A 111.9(5)
C26A C25A C24A 114.6(6)
C27A C25A C24A 110.9(4)
C26A C25A H25A 106.3
C27A C25A H25A 106.3
C24A C25A H25A 106.3
C27B C25B C24B 112.5(3)
C27B C25B C26B 111.1(4)
C24B C25B C26B 112.8(3)
C27B C25B H25B 106.7
C24B C25B H25B 106.7
C26B C25B H25B 106.7
C26C C25C C24C 114.6(4)
C26C C25C C27C 111.7(4)
C24C C25C C27C 109.5(4)
C26C C25C H25C 106.9
C24C C25C H25C 106.9
C27C C25C H25C 106.9
C24D C25D C26D 111.7(3)
C24D C25D C27D 112.4(3)
C26D C25D C27D 110.5(3)
C24D C25D H25D 107.3
C26D C25D H25D 107.3
C27D C25D H25D 107.3
C25A C26A H26A 109.5
C25A C26A H26B 109.5
H26A C26A H26B 109.5
C25A C26A H26C 109.5
H26A C26A H26C 109.5
H26B C26A H26C 109.5
C25B C26B H26D 109.5
C25B C26B H26E 109.5
H26D C26B H26E 109.5
C25B C26B H26F 109.5
H26D C26B H26F 109.5
H26E C26B H26F 109.5
C25C C26C H26G 109.5
C25C C26C H26H 109.5
H26G C26C H26H 109.5
C25C C26C H26I 109.5
H26G C26C H26I 109.5
H26H C26C H26I 109.5
C25D C26D H26J 109.5
C25D C26D H26K 109.5
H26J C26D H26K 109.5
C25D C26D H26L 109.5
H26J C26D H26L 109.5
H26K C26D H26L 109.5
C25A C27A H27A 109.5
C25A C27A H27B 109.5
H27A C27A H27B 109.5
C25A C27A H27C 109.5
H27A C27A H27C 109.5
H27B C27A H27C 109.5
C25B C27B H27D 109.5
C25B C27B H27E 109.5
H27D C27B H27E 109.5
C25B C27B H27F 109.5
H27D C27B H27F 109.5
H27E C27B H27F 109.5
C25C C27C H27G 109.5
C25C C27C H27H 109.5
H27G C27C H27H 109.5
C25C C27C H27I 109.5
H27G C27C H27I 109.5
H27H C27C H27I 109.5
C25D C27D H27J 109.5
C25D C27D H27K 109.5
H27J C27D H27K 109.5
C25D C27D H27L 109.5
H27J C27D H27L 109.5
H27K C27D H27L 109.5
C24A C28A H28A 120
C24A C28A H28B 120
H28A C28A H28B 120
C24B C28B H28C 120
C24B C28B H28D 120
H28C C28B H28D 120
C24C C28C H28E 120
C24C C28C H28F 120
H28E C28C H28F 120
C24D C28D H28G 120
C24D C28D H28H 120
H28G C28D H28H 120
C3A O1A HO1A 106(3)
C3B O1B HO1B 107(3)
C3C O1C HO1C 108(4)
C3D O1D HO1D 104(3)
C7A O2A HO2A 106(3)
C7B O2B HO2B 114(2)
C7C O2C HO2C 108(3)
C7D O2D HO2D 111(3)
C15A O3A HO3A 108(4)
C15B O3B HO3B 106(2)
C15C O3C HO3C 108(3)
C15D O3D HO3D 107(3)
C18A O4A C8A 108.58(18)
C18B O4B C8B 108.11(16)
C18C O4C C8C 108.18(17)
C18D O4D C8D 108.44(17)
C18A O5A C20A 106.2(2)
C18B O5B C20B 105.60(17)
C18C O5C C20C 106.21(19)
C18D O5D C20D 105.88(18)
HO1E O1E HO2E 102.8
HO1F O1F HO2F 103.2
HO1G O1G HO2G 112.9

loop_
_geom_bond_atom_site_label_1
_geom_bond_atom_site_label_2
_geom_bond_distance
C1A C2A 1.526(4)
C1A C10A 1.551(3)
C1A H1A1 0.99
C1A H1A2 0.99
C1B C2B 1.531(3)
C1B C10B 1.543(3)
C1B H1B1 0.99
C1B H1B2 0.99
C1C C2C 1.529(4)
C1C C10C 1.543(4)
C1C H1C1 0.99
C1C H1C2 0.99
C1D C2D 1.526(3)
C1D C10D 1.537(3)
C1D H1D1 0.99
C1D H1D2 0.99
C2A C3A 1.520(3)
C2A H2A1 0.99
C2A H2A2 0.99
C2B C3B 1.524(4)
C2B H2B1 0.99
C2B H2B2 0.99
C2C C3C 1.509(4)
C2C H2C1 0.99
C2C H2C2 0.99
C2D C3D 1.517(3)
C2D H2D1 0.99
C2D H2D2 0.99
C3A O1A 1.439(3)
C3A C4A 1.516(3)
C3A H3A 1
C3B O1B 1.433(3)
C3B C4B 1.518(4)
C3B H3B 1
C3C O1C 1.429(4)
C3C C4C 1.514(4)
C3C H3C 1
C3D O1D 1.445(3)
C3D C4D 1.523(3)
C3D H3D 1
C4A C5A 1.524(3)
C4A H4A1 0.99
C4A H4A2 0.99
C4B C5B 1.528(3)
C4B H4B1 0.99
C4B H4B2 0.99
C4C C5C 1.526(4)
C4C H4C1 0.99
C4C H4C2 0.99
C4D C5D 1.527(3)
C4D H4D1 0.99
C4D H4D2 0.99
C5A C6A 1.525(3)
C5A C10A 1.549(3)
C5A H5A 1
C5B C6B 1.527(3)
C5B C10B 1.553(3)
C5B H5B 1
C5C C6C 1.519(4)
C5C C10C 1.545(3)
C5C H5C 1
C5D C6D 1.526(3)
C5D C10D 1.550(3)
C5D H5D 1
C6A C7A 1.516(3)
C6A H6A1 0.99
C6A H6A2 0.99
C6B C7B 1.515(3)
C6B H6B1 0.99
C6B H6B2 0.99
C6C C7C 1.517(4)
C6C H6C1 0.99
C6C H6C2 0.99
C6D C7D 1.521(3)
C6D H6D1 0.99
C6D H6D2 0.99
C7A O2A 1.442(3)
C7A C8A 1.523(3)
C7A H7A 1
C7B O2B 1.435(3)
C7B C8B 1.527(3)
C7B H7B 1
C7C O2C 1.437(3)
C7C C8C 1.529(3)
C7C H7C 1
C7D O2D 1.424(3)
C7D C8D 1.533(3)
C7D H7D 1
C8A O4A 1.468(3)
C8A C14A 1.517(3)
C8A C9A 1.556(3)
C8B O4B 1.455(3)
C8B C14B 1.518(3)
C8B C9B 1.563(3)
C8C O4C 1.470(3)
C8C C14C 1.520(4)
C8C C9C 1.556(3)
C8D O4D 1.467(3)
C8D C14D 1.513(3)
C8D C9D 1.562(3)
C9A C10A 1.551(3)
C9A C11A 1.552(3)
C9A H9A 1
C9B C11B 1.554(3)
C9B C10B 1.555(3)
C9B H9B 1
C9C C11C 1.550(3)
C9C C10C 1.560(4)
C9C H9C 1
C9D C10D 1.550(3)
C9D C11D 1.553(3)
C9D H9D 1
C10A C19A 1.544(3)
C10B C19B 1.542(3)
C10C C19C 1.544(3)
C10D C19D 1.540(3)
C11A C12A 1.546(4)
C11A H11A 0.99
C11A H11B 0.99
C11B C12B 1.537(4)
C11B H11C 0.99
C11B H11D 0.99
C11C C12C 1.537(4)
C11C H11E 0.99
C11C H11F 0.99
C11D C12D 1.534(4)
C11D H11G 0.99
C11D H11H 0.99
C12A C13A 1.517(4)
C12A H12A 0.99
C12A H12B 0.99
C12B C13B 1.520(3)
C12B H12C 0.99
C12B H12D 0.99
C12C C13C 1.525(4)
C12C H12E 0.99
C12C H12F 0.99
C12D C13D 1.522(3)
C12D H12G 0.99
C12D H12H 0.99
C13A C14A 1.539(4)
C13A C17A 1.540(4)
C13A C18A 1.542(4)
C13B C14B 1.536(3)
C13B C18B 1.540(3)
C13B C17B 1.551(3)
C13C C14C 1.533(3)
C13C C18C 1.539(3)
C13C C17C 1.547(4)
C13D C18D 1.538(3)
C13D C14D 1.542(3)
C13D C17D 1.544(3)
C14A C15A 1.536(4)
C14A H14A 1
C14B C15B 1.534(3)
C14B H14B 1
C14C C15C 1.537(4)
C14C H14C 1
C14D C15D 1.534(3)
C14D H14D 1
C15A O3A 1.425(3)
C15A C16A 1.531(4)
C15A H15A 1
C15B O3B 1.441(3)
C15B C16B 1.529(3)
C15B H15B 1
C15C O3C 1.427(3)
C15C C16C 1.526(4)
C15C H15C 1
C15D O3D 1.425(3)
C15D C16D 1.536(4)
C15D H15D 1
C16A C17A 1.548(5)
C16A H16A 0.99
C16A H16B 0.99
C16B C17B 1.549(3)
C16B H16C 0.99
C16B H16D 0.99
C16C C17C 1.542(4)
C16C H16E 0.99
C16C H16F 0.99
C16D C17D 1.550(4)
C16D H16G 0.99
C16D H16H 0.99
C17A C20A 1.564(4)
C17A H17A 1
C17B C20B 1.550(3)
C17B H17B 1
C17C C20C 1.553(4)
C17C H17C 1
C17D C20D 1.543(4)
C17D H17D 1
C18A O4A 1.397(3)
C18A O5A 1.429(4)
C18A H18A 1
C18B O4B 1.407(3)
C18B O5B 1.427(3)
C18B H18B 1
C18C O4C 1.409(3)
C18C O5C 1.418(3)
C18C H18C 1
C18D O4D 1.398(3)
C18D O5D 1.430(3)
C18D H18D 1
C19A H19A 0.98
C19A H19B 0.98
C19A H19C 0.98
C19B H19D 0.98
C19B H19E 0.98
C19B H19F 0.98
C19C H19G 0.98
C19C H19H 0.98
C19C H19I 0.98
C19D H19J 0.98
C19D H19K 0.98
C19D H19L 0.98
C20A O5A 1.461(4)
C20A C22A 1.519(5)
C20A C21A 1.523(5)
C20B O5B 1.470(3)
C20B C21B 1.526(4)
C20B C22B 1.527(4)
C20C O5C 1.469(3)
C20C C22C 1.516(4)
C20C C21C 1.527(4)
C20D O5D 1.461(3)
C20D C22D 1.521(4)
C20D C21D 1.531(4)
C21A H21A 0.98
C21A H21B 0.98
C21A H21C 0.98
C21B H21D 0.98
C21B H21E 0.98
C21B H21F 0.98
C21C H21G 0.98
C21C H21H 0.98
C21C H21I 0.98
C21D H21J 0.98
C21D H21K 0.98
C21D H21L 0.98
C22A C23A 1.517(5)
C22A H22A 0.99
C22A H22B 0.99
C22B C23B 1.527(4)
C22B H22C 0.99
C22B H22D 0.99
C22C C23C 1.533(5)
C22C H22E 0.99
C22C H22F 0.99
C22D C23D 1.527(4)
C22D H22G 0.99
C22D H22H 0.99
C23A C24A 1.495(6)
C23A H23A 0.99
C23A H23B 0.99
C23B C24B 1.510(4)
C23B H23C 0.99
C23B H23D 0.99
C23C C24C 1.512(5)
C23C H23E 0.99
C23C H23F 0.99
C23D C24D 1.510(4)
C23D H23G 0.99
C23D H23H 0.99
C24A C28A 1.309(8)
C24A C25A 1.534(7)
C24B C28B 1.316(4)
C24B C25B 1.512(4)
C24C C28C 1.332(6)
C24C C25C 1.509(5)
C24D C28D 1.322(5)
C24D C25D 1.519(4)
C25A C26A 1.452(8)
C25A C27A 1.477(7)
C25A H25A 1
C25B C27B 1.503(6)
C25B C26B 1.527(5)
C25B H25B 1
C25C C26C 1.505(7)
C25C C27C 1.549(6)
C25C H25C 1
C25D C26D 1.520(5)
C25D C27D 1.528(4)
C25D H25D 1
C26A H26A 0.98
C26A H26B 0.98
C26A H26C 0.98
C26B H26D 0.98
C26B H26E 0.98
C26B H26F 0.98
C26C H26G 0.98
C26C H26H 0.98
C26C H26I 0.98
C26D H26J 0.98
C26D H26K 0.98
C26D H26L 0.98
C27A H27A 0.98
C27A H27B 0.98
C27A H27C 0.98
C27B H27D 0.98
C27B H27E 0.98
C27B H27F 0.98
C27C H27G 0.98
C27C H27H 0.98
C27C H27I 0.98
C27D H27J 0.98
C27D H27K 0.98
C27D H27L 0.98
C28A H28A 0.95
C28A H28B 0.95
C28B H28C 0.95
C28B H28D 0.95
C28C H28E 0.95
C28C H28F 0.95
C28D H28G 0.95
C28D H28H 0.95
O1A HO1A 0.83(4)
O1B HO1B 0.84(4)
O1C HO1C 0.74(5)
O1D HO1D 0.75(4)
O2A HO2A 0.69(4)
O2B HO2B 0.85(3)
O2C HO2C 0.78(4)
O2D HO2D 0.82(4)
O3A HO3A 0.75(5)
O3B HO3B 0.81(4)
O3C HO3C 0.78(4)
O3D HO3D 0.76(4)
O1E HO1E 0.843
O1E HO2E 0.788
O1F HO1F 0.854
O1F HO2F 0.938
O1G HO1G 0.976
O1G HO2G 0.997

loop_
_geom_hbond_atom_site_label_D
_geom_hbond_atom_site_label_H
_geom_hbond_atom_site_label_A
_geom_hbond_distance_DH
_geom_hbond_distance_HA
_geom_hbond_distance_DA
_geom_hbond_angle_DHA
_geom_hbond_site_symmetry_A
C2D H2D1 O3B 0.99 2.63 3.412(3) 135.6 1_455
C7A H7A O3A 1 2.51 3.115(3) 118.5 .
C7B H7B O3B 1 2.49 3.122(3) 120.5 .
C7C H7C O3C 1 2.54 3.135(4) 118.1 .
C7D H7D O3D 1 2.56 3.187(3) 120.5 .
C14A H14A O3D 1 2.41 3.279(3) 145.3 2_646
O1A HO1A O1H 0.83(4) 1.86(4) 2.681(3) 169(4) .
O2A HO2A O1F 0.69(4) 2.20(4) 2.861(3) 163(4) 2_646
O3A HO3A O5A 0.75(5) 2.09(5) 2.788(3) 156(5) .
O1B HO1B O1F 0.84(4) 2.02(4) 2.811(3) 156(4) 2_646
O2B HO2B O1A 0.85(3) 1.98(3) 2.774(3) 153(3) .
O3B HO3B O4B 0.81(4) 2.42(3) 2.940(2) 122(3) .
O3B HO3B O5B 0.81(4) 2.04(4) 2.796(2) 153(3) .
O1C HO1C O1E 0.74(5) 2.11(5) 2.850(3) 173(5) 2_756
O2C HO2C O1E 0.78(4) 1.96(4) 2.735(3) 172(4) 2_656
O3C HO3C O4C 0.78(4) 2.50(4) 2.992(3) 122(3) .
O3C HO3C O5C 0.78(4) 2.07(4) 2.782(3) 153(4) .
O1D HO1D O3B 0.75(4) 2.06(4) 2.804(3) 172(4) 1_455
O2D HO2D O2A 0.82(4) 2.05(4) 2.851(3) 167(4) 2_656
O3D HO3D O4D 0.76(4) 2.60(4) 3.028(3) 118(3) .
O3D HO3D O5D 0.76(4) 2.06(4) 2.773(3) 157(4) .
O1E HO1E O2B 0.843 1.864 2.699(2) 170.4 2_746
O1E HO2E O1D 0.788 2.015 2.755(3) 156.4 2_646
O1F HO1F O1A 0.854 2.058 2.875(3) 159.9 2_756
O1F HO2F O2C 0.938 1.833 2.766(3) 173.6 2_656
O1G HO1G O1C 0.976 1.916 2.806(3) 150.3 .
O1G HO2G O1D 0.997 1.881 2.873(3) 173.1 1_655

loop_
_geom_torsion_atom_site_label_1
_geom_torsion_atom_site_label_2
_geom_torsion_atom_site_label_3
_geom_torsion_atom_site_label_4
_geom_torsion
C10A C1A C2A C3A -56.4(3)
C10B C1B C2B C3B -56.0(3)
C10C C1C C2C C3C -56.1(3)
C10D C1D C2D C3D -55.5(3)
C1A C2A C3A O1A -179.3(2)
C1A C2A C3A C4A 58.6(3)
C1B C2B C3B O1B 172.6(2)
C1B C2B C3B C4B 51.5(3)
C1C C2C C3C O1C 178.4(2)
C1C C2C C3C C4C 56.4(3)
C1D C2D C3D O1D 172.16(19)
C1D C2D C3D C4D 48.2(3)
O1A C3A C4A C5A 177.04(19)
C2A C3A C4A C5A -59.7(3)
O1B C3B C4B C5B -170.6(2)
C2B C3B C4B C5B -51.5(3)
O1C C3C C4C C5C 179.7(2)
C2C C3C C4C C5C -57.2(3)
O1D C3D C4D C5D -172.62(19)
C2D C3D C4D C5D -48.6(3)
C3A C4A C5A C6A -173.1(2)
C3A C4A C5A C10A 59.7(3)
C3B C4B C5B C6B -177.7(2)
C3B C4B C5B C10B 55.9(3)
C3C C4C C5C C6C -174.9(2)
C3C C4C C5C C10C 57.6(3)
C3D C4D C5D C6D -177.4(2)
C3D C4D C5D C10D 56.0(3)
C4A C5A C6A C7A 168.3(2)
C10A C5A C6A C7A -63.2(3)
C4B C5B C6B C7B 172.7(2)
C10B C5B C6B C7B -60.1(2)
C4C C5C C6C C7C 168.8(2)
C10C C5C C6C C7C -62.7(3)
C4D C5D C6D C7D 170.6(2)
C10D C5D C6D C7D -62.8(3)
C5A C6A C7A O2A -66.7(2)
C5A C6A C7A C8A 53.0(3)
C5B C6B C7B O2B -71.9(2)
C5B C6B C7B C8B 53.0(3)
C5C C6C C7C O2C -65.9(3)
C5C C6C C7C C8C 53.1(3)
C5D C6D C7D O2D -60.7(2)
C5D C6D C7D C8D 58.9(3)
O2A C7A C8A O4A -160.81(18)
C6A C7A C8A O4A 77.5(2)
O2A C7A C8A C14A -47.0(3)
C6A C7A C8A C14A -168.65(19)
O2A C7A C8A C9A 78.1(2)
C6A C7A C8A C9A -43.5(3)
O2B C7B C8B O4B -159.75(17)
C6B C7B C8B O4B 74.3(2)
O2B C7B C8B C14B -45.9(2)
C6B C7B C8B C14B -171.88(18)
O2B C7B C8B C9B 78.4(2)
C6B C7B C8B C9B -47.5(2)
O2C C7C C8C O4C -161.1(2)
C6C C7C C8C O4C 78.3(2)
O2C C7C C8C C14C -47.4(3)
C6C C7C C8C C14C -168.0(2)
O2C C7C C8C C9C 76.7(2)
C6C C7C C8C C9C -43.9(3)
O2D C7D C8D O4D -170.56(18)
C6D C7D C8D O4D 70.4(2)
O2D C7D C8D C14D -55.9(2)
C6D C7D C8D C14D -174.88(19)
O2D C7D C8D C9D 67.7(2)
C6D C7D C8D C9D -51.3(2)
O4A C8A C9A C10A -74.4(2)
C14A C8A C9A C10A 173.7(2)
C7A C8A C9A C10A 44.8(3)
O4A C8A C9A C11A 55.3(3)
C14A C8A C9A C11A -56.6(3)
C7A C8A C9A C11A 174.5(2)
O4B C8B C9B C11B 58.8(2)
C14B C8B C9B C11B -53.2(2)
C7B C8B C9B C11B 178.27(18)
O4B C8B C9B C10B -69.4(2)
C14B C8B C9B C10B 178.70(18)
C7B C8B C9B C10B 50.1(2)
O4C C8C C9C C11C 55.0(3)
C14C C8C C9C C11C -56.9(2)
C7C C8C C9C C11C 174.9(2)
O4C C8C C9C C10C -74.7(2)
C14C C8C C9C C10C 173.37(19)
C7C C8C C9C C10C 45.2(3)
O4D C8D C9D C10D -71.3(2)
C14D C8D C9D C10D 176.72(18)
C7D C8D C9D C10D 48.1(2)
O4D C8D C9D C11D 57.1(2)
C14D C8D C9D C11D -54.9(2)
C7D C8D C9D C11D 176.43(19)
C4A C5A C10A C19A 64.8(3)
C6A C5A C10A C19A -63.3(3)
C4A C5A C10A C1A -54.5(2)
C6A C5A C10A C1A 177.41(19)
C4A C5A C10A C9A -171.72(19)
C6A C5A C10A C9A 60.2(2)
C2A C1A C10A C19A -68.6(3)
C2A C1A C10A C5A 52.4(3)
C2A C1A C10A C9A 167.9(2)
C11A C9A C10A C19A -57.4(3)
C8A C9A C10A C19A 71.3(3)
C11A C9A C10A C5A 179.8(2)
C8A C9A C10A C5A -51.5(3)
C11A C9A C10A C1A 64.0(3)
C8A C9A C10A C1A -167.3(2)
C2B C1B C10B C19B -64.1(3)
C2B C1B C10B C5B 56.9(3)
C2B C1B C10B C9B 172.7(2)
C6B C5B C10B C19B -64.2(2)
C4B C5B C10B C19B 62.2(2)
C6B C5B C10B C1B 176.58(18)
C4B C5B C10B C1B -57.0(2)
C6B C5B C10B C9B 58.9(2)
C4B C5B C10B C9B -174.71(18)
C11B C9B C10B C19B -59.5(2)
C8B C9B C10B C19B 68.6(2)
C11B C9B C10B C1B 61.9(2)
C8B C9B C10B C1B -170.01(19)
C11B C9B C10B C5B 177.57(19)
C8B C9B C10B C5B -54.4(2)
C2C C1C C10C C19C -67.8(3)
C2C C1C C10C C5C 53.5(3)
C2C C1C C10C C9C 169.2(2)
C6C C5C C10C C1C 177.1(2)
C4C C5C C10C C1C -54.4(3)
C6C C5C C10C C19C -63.3(3)
C4C C5C C10C C19C 65.1(3)
C6C C5C C10C C9C 59.9(2)
C4C C5C C10C C9C -171.7(2)
C11C C9C C10C C1C 63.0(3)
C8C C9C C10C C1C -167.9(2)
C11C C9C C10C C19C -58.0(3)
C8C C9C C10C C19C 71.1(3)
C11C C9C C10C C5C 179.1(2)
C8C C9C C10C C5C -51.8(3)
C2D C1D C10D C19D -60.5(3)
C2D C1D C10D C9D 176.6(2)
C2D C1D C10D C5D 60.2(2)
C11D C9D C10D C1D 67.6(2)
C8D C9D C10D C1D -163.91(18)
C11D C9D C10D C19D -53.9(2)
C8D C9D C10D C19D 74.7(2)
C11D C9D C10D C5D -177.67(19)
C8D C9D C10D C5D -49.2(2)
C6D C5D C10D C1D 172.64(19)
C4D C5D C10D C1D -60.5(2)
C6D C5D C10D C19D -67.8(3)
C4D C5D C10D C19D 59.0(3)
C6D C5D C10D C9D 56.3(2)
C4D C5D C10D C9D -176.81(18)
C10A C9A C11A C12A 170.3(2)
C8A C9A C11A C12A 39.3(3)
C10B C9B C11B C12B 164.5(2)
C8B C9B C11B C12B 35.4(3)
C8C C9C C11C C12C 39.6(3)
C10C C9C C11C C12C 170.7(2)
C10D C9D C11D C12D 165.4(2)
C8D C9D C11D C12D 35.4(3)
C9A C11A C12A C13A -41.5(3)
C9B C11B C12B C13B -38.8(3)
C9C C11C C12C C13C -41.1(3)
C9D C11D C12D C13D -36.9(3)
C11A C12A C13A C14A 61.3(3)
C11A C12A C13A C17A -174.2(3)
C11A C12A C13A C18A -48.8(3)
C11B C12B C13B C14B 61.5(2)
C11B C12B C13B C18B -49.3(3)
C11B C12B C13B C17B -173.7(2)
C11C C12C C13C C14C 61.2(3)
C11C C12C C13C C18C -49.5(3)
C11C C12C C13C C17C -173.9(2)
C11D C12D C13D C18D -51.8(3)
C11D C12D C13D C14D 59.3(3)
C11D C12D C13D C17D -176.3(2)
O4A C8A C14A C15A 75.6(3)
C7A C8A C14A C15A -39.9(3)
C9A C8A C14A C15A -168.3(2)
O4A C8A C14A C13A -42.0(2)
C7A C8A C14A C13A -157.47(19)
C9A C8A C14A C13A 74.1(2)
C12A C13A C14A C8A -78.2(2)
C17A C13A C14A C8A 148.2(2)
C18A C13A C14A C8A 38.2(2)
C12A C13A C14A C15A 153.0(2)
C17A C13A C14A C15A 19.4(3)
C18A C13A C14A C15A -90.6(2)
O4B C8B C14B C15B 72.4(2)
C7B C8B C14B C15B -43.6(3)
C9B C8B C14B C15B -170.52(19)
O4B C8B C14B C13B -43.99(19)
C7B C8B C14B C13B -159.96(18)
C9B C8B C14B C13B 73.1(2)
C12B C13B C14B C8B -79.9(2)
C18B C13B C14B C8B 38.0(2)
C17B C13B C14B C8B 147.19(17)
C12B C13B C14B C15B 152.95(18)
C18B C13B C14B C15B -89.2(2)
C17B C13B C14B C15B 20.0(2)
O4C C8C C14C C13C -42.9(2)
C7C C8C C14C C13C -158.7(2)
C9C C8C C14C C13C 74.1(2)
O4C C8C C14C C15C 73.7(3)
C7C C8C C14C C15C -42.1(3)
C9C C8C C14C C15C -169.3(2)
C12C C13C C14C C8C -78.1(2)
C18C C13C C14C C8C 38.5(2)
C17C C13C C14C C8C 148.5(2)
C12C C13C C14C C15C 153.6(2)
C18C C13C C14C C15C -89.8(2)
C17C C13C C14C C15C 20.1(3)
O4D C8D C14D C15D 74.4(2)
C7D C8D C14D C15D -42.1(3)
C9D C8D C14D C15D -168.6(2)
O4D C8D C14D C13D -42.5(2)
C7D C8D C14D C13D -159.04(18)
C9D C8D C14D C13D 74.5(2)
C12D C13D C14D C8D -79.4(2)
C18D C13D C14D C8D 38.2(2)
C17D C13D C14D C8D 148.15(18)
C12D C13D C14D C15D 151.4(2)
C18D C13D C14D C15D -91.0(2)
C17D C13D C14D C15D 19.0(2)
C8A C14A C15A O3A -27.2(4)
C13A C14A C15A O3A 87.2(3)
C8A C14A C15A C16A -150.1(2)
C13A C14A C15A C16A -35.7(2)
C8B C14B C15B O3B -25.7(3)
C13B C14B C15B O3B 87.4(2)
C8B C14B C15B C16B -147.9(2)
C13B C14B C15B C16B -34.8(2)
C8C C14C C15C O3C -26.8(3)
C13C C14C C15C O3C 86.8(3)
C8C C14C C15C C16C -149.7(2)
C13C C14C C15C C16C -36.1(2)
C8D C14D C15D O3D -27.3(3)
C13D C14D C15D O3D 86.5(2)
C8D C14D C15D C16D -149.7(2)
C13D C14D C15D C16D -35.8(2)
O3A C15A C16A C17A -85.5(3)
C14A C15A C16A C17A 39.5(3)
O3B C15B C16B C17B -87.1(2)
C14B C15B C16B C17B 37.5(2)
O3C C15C C16C C17C -84.9(3)
C14C C15C C16C C17C 39.4(3)
O3D C15D C16D C17D -84.3(2)
C14D C15D C16D C17D 40.1(2)
C12A C13A C17A C16A -120.0(3)
C14A C13A C17A C16A 5.2(3)
C18A C13A C17A C16A 112.2(2)
C12A C13A C17A C20A 118.3(3)
C14A C13A C17A C20A -116.4(2)
C18A C13A C17A C20A -9.4(3)
C15A C16A C17A C13A -28.4(3)
C15A C16A C17A C20A 83.8(3)
C15B C16B C17B C20B 86.8(2)
C15B C16B C17B C13B -25.5(2)
C12B C13B C17B C16B -122.2(2)
C14B C13B C17B C16B 3.1(2)
C18B C13B C17B C16B 110.04(19)
C12B C13B C17B C20B 115.7(2)
C14B C13B C17B C20B -118.92(19)
C18B C13B C17B C20B -12.0(2)
C15C C16C C17C C13C -27.5(3)
C15C C16C C17C C20C 84.7(3)
C12C C13C C17C C16C -121.3(3)
C14C C13C C17C C16C 4.2(3)
C18C C13C C17C C16C 111.8(2)
C12C C13C C17C C20C 116.7(3)
C14C C13C C17C C20C -117.8(2)
C18C C13C C17C C20C -10.2(3)
C12D C13D C17D C20D 118.1(2)
C18D C13D C17D C20D -9.4(2)
C14D C13D C17D C20D -116.7(2)
C12D C13D C17D C16D -119.3(2)
C18D C13D C17D C16D 113.3(2)
C14D C13D C17D C16D 5.9(2)
C15D C16D C17D C20D 83.8(3)
C15D C16D C17D C13D -28.9(3)
C12A C13A C18A O4A 92.6(3)
C14A C13A C18A O4A -22.0(3)
C17A C13A C18A O4A -132.9(2)
C12A C13A C18A O5A -149.7(2)
C14A C13A C18A O5A 95.8(2)
C17A C13A C18A O5A -15.1(3)
C12B C13B C18B O4B 95.6(2)
C14B C13B C18B O4B -19.7(2)
C17B C13B C18B O4B -130.99(19)
C12B C13B C18B O5B -147.12(19)
C14B C13B C18B O5B 97.6(2)
C17B C13B C18B O5B -13.7(2)
C12C C13C C18C O4C 93.5(2)
C14C C13C C18C O4C -21.4(3)
C17C C13C C18C O4C -132.8(2)
C12C C13C C18C O5C -147.9(2)
C14C C13C C18C O5C 97.2(2)
C17C C13C C18C O5C -14.2(3)
C12D C13D C18D O4D 94.3(2)
C14D C13D C18D O4D -21.3(2)
C17D C13D C18D O4D -132.67(19)
C12D C13D C18D O5D -148.14(19)
C14D C13D C18D O5D 96.3(2)
C17D C13D C18D O5D -15.1(2)
C13A C17A C20A O5A 30.3(3)
C16A C17A C20A O5A -82.4(3)
C13A C17A C20A C22A 145.9(3)
C16A C17A C20A C22A 33.2(4)
C13A C17A C20A C21A -86.0(3)
C16A C17A C20A C21A 161.3(3)
C16B C17B C20B O5B -79.8(2)
C13B C17B C20B O5B 32.9(2)
C16B C17B C20B C21B 164.6(2)
C13B C17B C20B C21B -82.8(2)
C16B C17B C20B C22B 35.5(3)
C13B C17B C20B C22B 148.2(2)
C16C C17C C20C O5C -82.3(3)
C13C C17C C20C O5C 30.3(3)
C16C C17C C20C C22C 33.9(4)
C13C C17C C20C C22C 146.5(2)
C16C C17C C20C C21C 162.2(3)
C13C C17C C20C C21C -85.2(3)
C13D C17D C20D O5D 30.1(2)
C16D C17D C20D O5D -83.0(3)
C13D C17D C20D C22D 146.8(2)
C16D C17D C20D C22D 33.6(3)
C13D C17D C20D C21D -85.7(3)
C16D C17D C20D C21D 161.2(2)
O5A C20A C22A C23A -179.5(3)
C21A C20A C22A C23A -61.0(4)
C17A C20A C22A C23A 66.5(4)
O5B C20B C22B C23B 176.1(2)
C21B C20B C22B C23B -66.1(3)
C17B C20B C22B C23B 62.2(3)
O5C C20C C22C C23C 176.5(3)
C21C C20C C22C C23C -65.8(4)
C17C C20C C22C C23C 61.8(4)
O5D C20D C22D C23D 178.6(2)
C21D C20D C22D C23D -63.6(4)
C17D C20D C22D C23D 63.7(3)
C20A C22A C23A C24A -176.0(3)
C20B C22B C23B C24B 174.4(2)
C20C C22C C23C C24C 175.2(3)
C20D C22D C23D C24D -158.6(3)
C22A C23A C24A C28A -14.0(7)
C22A C23A C24A C25A 169.3(4)
C22B C23B C24B C28B 0.1(5)
C22B C23B C24B C25B 179.1(3)
C22C C23C C24C C28C -2.1(6)
C22C C23C C24C C25C 179.0(3)
C22D C23D C24D C28D 15.5(5)
C22D C23D C24D C25D -166.5(3)
C28A C24A C25A C26A 16.0(8)
C23A C24A C25A C26A -167.5(5)
C28A C24A C25A C27A -111.9(6)
C23A C24A C25A C27A 64.7(5)
C28B C24B C25B C27B -112.0(4)
C23B C24B C25B C27B 68.9(4)
C28B C24B C25B C26B 121.3(4)
C23B C24B C25B C26B -57.8(4)
C28C C24C C25C C26C -28.8(6)
C23C C24C C25C C26C 150.1(4)
C28C C24C C25C C27C 97.7(5)
C23C C24C C25C C27C -83.4(4)
C28D C24D C25D C26D -111.8(3)
C23D C24D C25D C26D 70.0(3)
C28D C24D C25D C27D 123.3(3)
C23D C24D C25D C27D -54.9(4)
O5A C18A O4A C8A -119.5(2)
C13A C18A O4A C8A -4.4(3)
C14A C8A O4A C18A 29.7(2)
C7A C8A O4A C18A 151.2(2)
C9A C8A O4A C18A -85.0(2)
O5B C18B O4B C8B -123.36(17)
C13B C18B O4B C8B -8.0(2)
C14B C8B O4B C18B 33.1(2)
C7B C8B O4B C18B 155.21(17)
C9B C8B O4B C18B -81.8(2)
O5C C18C O4C C8C -121.6(2)
C13C C18C O4C C8C -5.7(3)
C14C C8C O4C C18C 31.0(2)
C7C C8C O4C C18C 152.6(2)
C9C C8C O4C C18C -83.6(2)
O5D C18D O4D C8D -120.47(19)
C13D C18D O4D C8D -5.4(2)
C14D C8D O4D C18D 30.8(2)
C7D C8D O4D C18D 153.89(18)
C9D C8D O4D C18D -83.3(2)
O4A C18A O5A C20A 152.2(2)
C13A C18A O5A C20A 35.8(3)
C22A C20A O5A C18A -163.9(2)
C21A C20A O5A C18A 75.8(3)
C17A C20A O5A C18A -41.7(3)
O4B C18B O5B C20B 152.03(17)
C13B C18B O5B C20B 35.8(2)
C21B C20B O5B C18B 73.2(2)
C22B C20B O5B C18B -167.32(18)
C17B C20B O5B C18B -43.3(2)
O4C C18C O5C C20C 151.4(2)
C13C C18C O5C C20C 34.7(2)
C22C C20C O5C C18C -164.7(2)
C21C C20C O5C C18C 75.6(3)
C17C C20C O5C C18C -41.1(3)
O4D C18D O5D C20D 151.52(19)
C13D C18D O5D C20D 35.3(2)
C22D C20D O5D C18D -163.6(2)
C21D C20D O5D C18D 76.5(3)
C17D C20D O5D C18D -41.4(2)
